data_7720549
loop_
_publ_author_name
'Chakraborty, Anuj Baran'
'Hazra, Rajib'
'Mukherjee, Srimayee'
'Majumdar, Amit'

_publ_section_title
;
 Electronic effects of substituents on the catalytic conversion of
 thiolates to alcohols by carboxylate bridged nonheme binuclear Fe(II) and
 Co(II) complexes.
;
_journal_issue 3
_journal_name_full 'Dalton transactions (Cambridge, England : 2003)'
_journal_page_first 1335
_journal_page_last 1348
_journal_paper_doi 10.1039/d5dt02420j
_journal_volume 55
_journal_year 2026
_chemical_formula_moiety 'C90 H87 Co2 N11 O7, 2(B F4), C4 H10 O'
_chemical_formula_sum 'C94 H97 B2 Co2 F8 N11 O8'
_chemical_formula_weight 1800.30
_space_group_crystal_system triclinic
_space_group_IT_number 2
_space_group_name_Hall '-P 1'
_space_group_name_H-M_alt 'P -1'
_atom_sites_solution_hydrogens geom
_audit_creation_date 2025-06-17
_audit_creation_method
;
Olex2 1.2
(compiled 2018.05.29 svn.r3508 for OlexSys, GUI svn.r5506)
;
_audit_update_record
;
2025-09-16 deposited with the CCDC.	2025-12-15 downloaded from the CCDC.
;
_cell_angle_alpha 85.067(2)
_cell_angle_beta 71.752(2)
_cell_angle_gamma 77.266(2)
_cell_formula_units_Z 2
_cell_length_a 14.0777(7)
_cell_length_b 19.3657(11)
_cell_length_c 20.0923(9)
_cell_measurement_reflns_used 9553
_cell_measurement_temperature 140(2)
_cell_measurement_theta_max 25.65
_cell_measurement_theta_min 2.39
_cell_volume 5073.4(5)
_computing_cell_refinement 'SAINT V8.38A (?, 2016)'
_computing_data_reduction 'SAINT V8.38A (?, 2016)'
_computing_molecular_graphics 'Olex2 (Dolomanov et al., 2009)'
_computing_publication_material 'Olex2 (Dolomanov et al., 2009)'
_computing_structure_refinement 'ShelXL (Sheldrick, 2015)'
_computing_structure_solution 'XT (Sheldrick, 2015)'
_diffrn_ambient_temperature 140(2)
_diffrn_measured_fraction_theta_full 0.999
_diffrn_measured_fraction_theta_max 0.997
_diffrn_measurement_device_type 'Bruker D8VENTURE with PHOTON II Detector'
_diffrn_measurement_method 'phi, omega and kappa scan'
_diffrn_radiation_probe x-ray
_diffrn_radiation_type MoK\a
_diffrn_radiation_wavelength 0.71073
_diffrn_reflns_av_R_equivalents 0.0682
_diffrn_reflns_av_unetI/netI 0.0365
_diffrn_reflns_Laue_measured_fraction_full 0.999
_diffrn_reflns_Laue_measured_fraction_max 0.997
_diffrn_reflns_limit_h_max 17
_diffrn_reflns_limit_h_min -17
_diffrn_reflns_limit_k_max 23
_diffrn_reflns_limit_k_min -23
_diffrn_reflns_limit_l_max 24
_diffrn_reflns_limit_l_min -24
_diffrn_reflns_number 151022
_diffrn_reflns_point_group_measured_fraction_full 0.999
_diffrn_reflns_point_group_measured_fraction_max 0.997
_diffrn_reflns_theta_full 25.242
_diffrn_reflns_theta_max 25.694
_diffrn_reflns_theta_min 2.109
_diffrn_source_type Micro-focus
_diffrn_standards_number 0
_exptl_absorpt_coefficient_mu 0.397
_exptl_absorpt_correction_T_max 0.7453
_exptl_absorpt_correction_T_min 0.6768
_exptl_absorpt_correction_type multi-scan
_exptl_absorpt_process_details
;
SADABS-2016/2 (Bruker,2016/2) was used for absorption correction.
wR2(int) was 0.1603 before and 0.0843 after correction.
The Ratio of minimum to maximum transmission is 0.9081.
The \l/2 correction factor is Not present.
;
_exptl_crystal_colour 'reddish pink'
_exptl_crystal_density_diffrn 1.178
_exptl_crystal_density_method 'not measured'
_exptl_crystal_description block
_exptl_crystal_F_000 1876
_exptl_crystal_size_max 0.22
_exptl_crystal_size_mid 0.2
_exptl_crystal_size_min 0.18
_refine_diff_density_max 1.155
_refine_diff_density_min -1.019
_refine_diff_density_rms 0.144
_refine_ls_extinction_method none
_refine_ls_goodness_of_fit_ref 1.078
_refine_ls_hydrogen_treatment constr
_refine_ls_matrix_type full
_refine_ls_number_parameters 1088
_refine_ls_number_reflns 19240
_refine_ls_number_restraints 96
_refine_ls_restrained_S_all 1.114
_refine_ls_R_factor_all 0.0835
_refine_ls_R_factor_gt 0.0762
_refine_ls_shift/su_max 0.001
_refine_ls_shift/su_mean 0.000
_refine_ls_structure_factor_coef Fsqd
_refine_ls_weighting_details 'w=1/[\s^2^(Fo^2^)+(0.1151P)^2^+9.4557P] where P=(Fo^2^+2Fc^2^)/3'
_refine_ls_weighting_scheme calc
_refine_ls_wR_factor_gt 0.2032
_refine_ls_wR_factor_ref 0.2083
_reflns_Friedel_coverage 0.000
_reflns_number_gt 16822
_reflns_number_total 19240
_reflns_threshold_expression 'I > 2\s(I)'
_cod_data_source_file d5dt02420j2.cif
_cod_data_source_block mo_am120625_0m
_cod_original_sg_symbol_H-M P-1
_cod_database_code 7720549
_shelx_shelxl_version_number 2018/3
_shelx_space_group_comment
;
The symmetry employed for this shelxl refinement is uniquely defined
by the following loop, which should always be used as a source of
symmetry information in preference to the above space-group names.
They are only intended as comments.
;
_shelx_estimated_absorpt_t_max 0.932
_shelx_estimated_absorpt_t_min 0.918
_olex2_refinement_description
;
1. Fixed Uiso
 At 1.2 times of:
  All C(H) groups, All C(H,H) groups
 At 1.5 times of:
  All C(H,H,H) groups
2. Restrained distances
 C75B-C73B
 2.353 with sigma of 0.04
 C75A-C73A
 2.353 with sigma of 0.04
 F5-B2 \\sim F7B-B2 \\sim F7A-B2 \\sim F8B-B2 \\sim F8A-B2 \\sim F6-B2
 with sigma of 0.02
 F1B-B1 \\sim F1A-B1 \\sim F2B-B1 \\sim F2A-B1 \\sim F3A-B1 \\sim F3B-B1 \\sim
F4B-B1 \\sim F4A-B1
 with sigma of 0.02
 C72-C71 \\sim C73B-C72 \\sim C74B-C73B \\sim C75B-C74B \\sim C76-C75B \\sim
C76-C71 \\sim C73A-C72 ~
 C74A-C73A \\sim C75A-C74A \\sim C76-C75A
 with sigma of 0.02
3. Restrained planarity
 C71, C72, C73A, C74A, C75A, C76
 with sigma of 0.1
 C71, C72, C73B, C74B, C75B, C76
 with sigma of 0.1
4. Uiso/Uaniso restraints and constraints
Uanis(F8B) = Uanis(F8A)
Uanis(F6) = Uanis(F7B) = Uanis(F7A)
Uanis(F1B) = Uanis(F1A) = Uanis(F2A) = Uanis(F2B) = Uanis(F3A) = Uanis(F3B) =
Uanis(F4A) = Uanis(F4B)
Uanis(C71) = Uanis(C72) = Uanis(C73A) = Uanis(C73B) = Uanis(C74B) = Uanis(C74A)
= Uanis(C75B) = Uanis(C75A) = Uanis(C76)
Uanis(C91) = Uanis(C92) = Uanis(C93) = Uanis(C94) = Uanis(O8)
5. Others
 Sof(H72A)=Sof(C73B)=Sof(H73B)=Sof(C74B)=Sof(H74B)=Sof(C75B)=Sof(H75B)=
 Sof(H76A)=Sof(F1B)=Sof(F2B)=Sof(F3B)=Sof(F4B)=Sof(F7B)=Sof(F8B)=1-FVAR(1)
 Sof(H72)=Sof(C73A)=Sof(H73A)=Sof(C74A)=Sof(H74A)=Sof(C75A)=Sof(H75A)=Sof(H76)=
 Sof(F1A)=Sof(F2A)=Sof(F3A)=Sof(F4A)=Sof(F7A)=Sof(F8A)=FVAR(1)
6.a Secondary CH2 refined with riding coordinates:
 C8(H8A,H8B), C9(H9A,H9B), C26(H26A,H26B), C43(H43A,H43B), C44(H44A,H44B),
 C61(H61A,H61B), C92(H92A,H92B), C93(H93A,H93B)
6.b Aromatic/amide H refined with riding coordinates:
 C3(H3), C6(H6), C13(H13), C14(H14), C15(H15), C16(H16), C17(H17), C20(H20),
 C21(H21), C22(H22), C23(H23), C24(H24), C30(H30), C31(H31), C32(H32), C33(H33),
  C34(H34), C37(H37), C38(H38), C39(H39), C40(H40), C41(H41), C48(H48),
 C49(H49), C50(H50), C51(H51), C52(H52), C55(H55), C56(H56), C57(H57), C58(H58),
  C59(H59), C65(H65), C66(H66), C67(H67), C68(H68), C69(H69), C72(H72),
 C72(H72A), C73A(H73A), C73B(H73B), C74A(H74A), C74B(H74B), C75A(H75A),
 C75B(H75B), C76(H76), C76(H76A), C81(H81), C83(H83), C88(H88)
6.c Idealised Me refined as rotating group:
 C5(H5A,H5B,H5C), C25(H25A,H25B,H25C), C42(H42A,H42B,H42C), C60(H60A,H60B,
 H60C), C77(H77A,H77B,H77C), C85(H85A,H85B,H85C), C86(H86A,H86B,H86C), C87(H87A,
 H87B,H87C), C89(H89A,H89B,H89C), C90(H90A,H90B,H90C), C91(H91A,H91B,H91C),
 C94(H94A,H94B,H94C)
;
_olex2_submission_special_instructions 'No special instructions were received'

loop_
_space_group_symop_operation_xyz
'x, y, z'
'-x, -y, -z'

loop_
_atom_site_label
_atom_site_type_symbol
_atom_site_fract_x
_atom_site_fract_y
_atom_site_fract_z
_atom_site_U_iso_or_equiv
_atom_site_adp_type
_atom_site_occupancy
_atom_site_site_symmetry_order
_atom_site_calc_flag
_atom_site_refinement_flags_posn
_atom_site_refinement_flags_adp
_atom_site_refinement_flags_occupancy
_atom_site_disorder_assembly
_atom_site_disorder_group
Co1 Co 0.35848(3) 0.74208(2) 0.71860(2) 0.01901(12) Uani 1 1 d . . . . .
Co2 Co 0.57880(3) 0.71092(2) 0.77722(2) 0.01920(12) Uani 1 1 d . . . . .
O1 O 0.44149(17) 0.76408(11) 0.77775(12) 0.0227(5) Uani 1 1 d . . . . .
O2 O 0.49563(17) 0.72119(13) 0.63419(12) 0.0264(5) Uani 1 1 d . . . . .
O3 O 0.63101(17) 0.70290(13) 0.67380(12) 0.0268(5) Uani 1 1 d . . . . .
O4 O 0.6068(2) 0.83000(14) 0.53973(13) 0.0365(6) Uani 1 1 d . . . . .
O5 O 0.6928(2) 0.58543(15) 0.56541(15) 0.0419(7) Uani 1 1 d . . . . .
O6 O 0.8567(3) 0.6899(2) 0.34893(16) 0.0679(10) Uani 1 1 d . . . . .
O7 O 0.38689(19) 0.63683(12) 0.75589(13) 0.0288(5) Uani 1 1 d . . . . .
N1 N 0.3329(2) 0.85762(14) 0.69115(14) 0.0228(6) Uani 1 1 d . . . . .
N2 N 0.2149(2) 0.77840(14) 0.79825(14) 0.0222(6) Uani 1 1 d . . . . .
N3 N 0.1290(2) 0.87446(15) 0.85802(15) 0.0278(6) Uani 1 1 d . . . . .
N4 N 0.2934(2) 0.74612(14) 0.63545(14) 0.0233(6) Uani 1 1 d . . . . .
N5 N 0.2506(2) 0.81084(16) 0.54977(15) 0.0297(6) Uani 1 1 d . . . . .
N6 N 0.5068(2) 0.70212(14) 0.89478(14) 0.0225(6) Uani 1 1 d . . . . .
N7 N 0.6572(2) 0.61081(14) 0.80495(14) 0.0217(6) Uani 1 1 d . . . . .
N8 N 0.6706(2) 0.52945(15) 0.88798(14) 0.0251(6) Uani 1 1 d . . . . .
N9 N 0.6324(2) 0.79031(14) 0.81118(14) 0.0232(6) Uani 1 1 d . . . . .
N10 N 0.6257(3) 0.84678(17) 0.90352(16) 0.0325(7) Uani 1 1 d . . . . .
N11 N 0.4841(2) 0.52752(16) 0.76038(19) 0.0369(7) Uani 1 1 d . . . . .
C1 C 0.4063(2) 0.82299(18) 0.81746(18) 0.0243(7) Uani 1 1 d . . . . .
C2 C 0.3908(3) 0.88959(18) 0.78546(18) 0.0257(7) Uani 1 1 d . . . . .
C3 C 0.3558(3) 0.94927(19) 0.8277(2) 0.0338(8) Uani 1 1 d . . . . .
H3 H 0.343723 0.994802 0.806449 0.041 Uiso 1 1 calc R . . . .
C4 C 0.3382(3) 0.9439(2) 0.8995(2) 0.0367(9) Uani 1 1 d . . . . .
C5 C 0.3006(4) 1.0089(2) 0.9446(3) 0.0558(13) Uani 1 1 d . . . . .
H5A H 0.325269 1.049191 0.917142 0.084 Uiso 1 1 calc GR . . . .
H5B H 0.326414 0.999999 0.985208 0.084 Uiso 1 1 calc GR . . . .
H5C H 0.225716 1.019546 0.960778 0.084 Uiso 1 1 calc GR . . . .
C6 C 0.3538(3) 0.8768(2) 0.93002(19) 0.0314(8) Uani 1 1 d . . . . .
H6 H 0.341616 0.872228 0.979288 0.038 Uiso 1 1 calc R . . . .
C7 C 0.3871(3) 0.81608(18) 0.88953(18) 0.0267(7) Uani 1 1 d . . . . .
C8 C 0.4057(3) 0.89360(18) 0.70809(18) 0.0267(7) Uani 1 1 d . . . . .
H8A H 0.394504 0.943809 0.692438 0.032 Uiso 1 1 calc R . . . .
H8B H 0.476761 0.870633 0.682815 0.032 Uiso 1 1 calc R . . . .
C9 C 0.2269(3) 0.89077(18) 0.73076(18) 0.0264(7) Uani 1 1 d . . . . .
H9A H 0.181334 0.892941 0.701454 0.032 Uiso 1 1 calc R . . . .
H9B H 0.224297 0.939710 0.743075 0.032 Uiso 1 1 calc R . . . .
C10 C 0.1916(2) 0.84812(17) 0.79603(17) 0.0243(7) Uani 1 1 d . . . . .
C11 C 0.1626(2) 0.75820(17) 0.86547(17) 0.0228(7) Uani 1 1 d . . . . .
C12 C 0.1568(2) 0.68390(17) 0.88543(17) 0.0218(6) Uani 1 1 d . . . . .
C13 C 0.1570(3) 0.63821(18) 0.83493(18) 0.0266(7) Uani 1 1 d . . . . .
H13 H 0.168259 0.653892 0.787495 0.032 Uiso 1 1 calc R . . . .
C14 C 0.1410(3) 0.5706(2) 0.8538(2) 0.0342(8) Uani 1 1 d . . . . .
H14 H 0.142083 0.539812 0.819072 0.041 Uiso 1 1 calc R . . . .
C15 C 0.1235(3) 0.54690(19) 0.9228(2) 0.0334(8) Uani 1 1 d . . . . .
H15 H 0.110479 0.500744 0.935704 0.040 Uiso 1 1 calc R . . . .
C16 C 0.1252(3) 0.59138(19) 0.97287(19) 0.0319(8) Uani 1 1 d . . . . .
H16 H 0.114573 0.575257 1.020137 0.038 Uiso 1 1 calc R . . . .
C17 C 0.1422(3) 0.65919(18) 0.95421(18) 0.0274(7) Uani 1 1 d . . . . .
H17 H 0.143950 0.689070 0.988732 0.033 Uiso 1 1 calc R . . . .
C18 C 0.1090(3) 0.81729(18) 0.90370(18) 0.0268(7) Uani 1 1 d . . . . .
C19 C 0.0422(3) 0.82816(17) 0.97650(18) 0.0293(8) Uani 1 1 d . . . . .
C20 C -0.0536(3) 0.8107(2) 0.9976(2) 0.0374(9) Uani 1 1 d . . . . .
H20 H -0.075888 0.790524 0.965118 0.045 Uiso 1 1 calc R . . . .
C21 C -0.1172(3) 0.8226(2) 1.0663(2) 0.0472(11) Uani 1 1 d . . . . .
H21 H -0.182796 0.810810 1.080322 0.057 Uiso 1 1 calc R . . . .
C22 C -0.0850(4) 0.8513(2) 1.1136(2) 0.0456(11) Uani 1 1 d . . . . .
H22 H -0.128466 0.859216 1.160314 0.055 Uiso 1 1 calc R . . . .
C23 C 0.0092(4) 0.8686(2) 1.0938(2) 0.0430(10) Uani 1 1 d . . . . .
H23 H 0.030890 0.888531 1.126682 0.052 Uiso 1 1 calc R . . . .
C24 C 0.0734(3) 0.8571(2) 1.0252(2) 0.0374(9) Uani 1 1 d . . . . .
H24 H 0.138853 0.868993 1.011768 0.045 Uiso 1 1 calc R . . . .
C25 C 0.0842(3) 0.94960(19) 0.8745(2) 0.0379(9) Uani 1 1 d . . . . .
H25A H 0.124406 0.967805 0.898337 0.057 Uiso 1 1 calc GR . . . .
H25B H 0.013681 0.954109 0.905157 0.057 Uiso 1 1 calc GR . . . .
H25C H 0.084727 0.976842 0.831025 0.057 Uiso 1 1 calc GR . . . .
C26 C 0.3467(3) 0.86157(18) 0.61517(17) 0.0260(7) Uani 1 1 d . . . . .
H26A H 0.420332 0.851995 0.588539 0.031 Uiso 1 1 calc R . . . .
H26B H 0.314903 0.909312 0.601600 0.031 Uiso 1 1 calc R . . . .
C27 C 0.2964(3) 0.80690(18) 0.59988(17) 0.0251(7) Uani 1 1 d . . . . .
C28 C 0.2458(3) 0.70828(18) 0.60555(18) 0.0244(7) Uani 1 1 d . . . . .
C29 C 0.2327(3) 0.63585(18) 0.62998(17) 0.0265(7) Uani 1 1 d . . . . .
C30 C 0.3163(3) 0.5847(2) 0.6348(2) 0.0345(8) Uani 1 1 d . . . . .
H30 H 0.381929 0.596123 0.622836 0.041 Uiso 1 1 calc R . . . .
C31 C 0.3037(4) 0.5161(2) 0.6574(2) 0.0492(11) Uani 1 1 d . . . . .
H31 H 0.361006 0.480874 0.660626 0.059 Uiso 1 1 calc R . . . .
C32 C 0.2087(5) 0.4992(2) 0.6751(2) 0.0540(13) Uani 1 1 d . . . . .
H32 H 0.200456 0.452472 0.690448 0.065 Uiso 1 1 calc R . . . .
C33 C 0.1269(4) 0.5494(3) 0.6705(2) 0.0523(13) Uani 1 1 d . . . . .
H33 H 0.061614 0.537455 0.682513 0.063 Uiso 1 1 calc R . . . .
C34 C 0.1369(3) 0.6182(2) 0.6485(2) 0.0396(9) Uani 1 1 d . . . . .
H34 H 0.078777 0.652971 0.646121 0.047 Uiso 1 1 calc R . . . .
C35 C 0.2179(3) 0.74767(19) 0.55191(19) 0.0290(7) Uani 1 1 d . . . . .
C36 C 0.1660(3) 0.7313(2) 0.5035(2) 0.0334(8) Uani 1 1 d . . . . .
C37 C 0.2015(4) 0.6706(2) 0.4676(2) 0.0468(11) Uani 1 1 d . . . . .
H37 H 0.260855 0.639099 0.472818 0.056 Uiso 1 1 calc R . . . .
C38 C 0.1525(4) 0.6534(3) 0.4228(3) 0.0553(12) Uani 1 1 d . . . . .
H38 H 0.179942 0.611091 0.396697 0.066 Uiso 1 1 calc R . . . .
C39 C 0.0649(4) 0.6971(3) 0.4162(2) 0.0507(12) Uani 1 1 d . . . . .
H39 H 0.030691 0.685003 0.386349 0.061 Uiso 1 1 calc R . . . .
C40 C 0.0272(4) 0.7588(3) 0.4533(2) 0.0507(11) Uani 1 1 d . . . . .
H40 H -0.032912 0.789834 0.448513 0.061 Uiso 1 1 calc R . . . .
C41 C 0.0762(3) 0.7759(3) 0.4976(2) 0.0448(10) Uani 1 1 d . . . . .
H41 H 0.048841 0.818014 0.524034 0.054 Uiso 1 1 calc R . . . .
C42 C 0.2457(3) 0.8687(2) 0.4979(2) 0.0391(9) Uani 1 1 d . . . . .
H42A H 0.193792 0.909504 0.520092 0.059 Uiso 1 1 calc GR . . . .
H42B H 0.227734 0.852888 0.459197 0.059 Uiso 1 1 calc GR . . . .
H42C H 0.312396 0.882230 0.479751 0.059 Uiso 1 1 calc GR . . . .
C43 C 0.3992(3) 0.74233(18) 0.92021(18) 0.0266(7) Uani 1 1 d . . . . .
H43A H 0.377839 0.744803 0.971959 0.032 Uiso 1 1 calc R . . . .
H43B H 0.353907 0.716799 0.907435 0.032 Uiso 1 1 calc R . . . .
C44 C 0.5110(3) 0.62674(18) 0.91214(18) 0.0266(7) Uani 1 1 d . . . . .
H44A H 0.455454 0.610847 0.901155 0.032 Uiso 1 1 calc R . . . .
H44B H 0.503069 0.617944 0.962670 0.032 Uiso 1 1 calc R . . . .
C45 C 0.6120(3) 0.58813(17) 0.86932(17) 0.0243(7) Uani 1 1 d . . . . .
C46 C 0.7499(2) 0.56287(17) 0.78093(17) 0.0223(6) Uani 1 1 d . . . . .
C47 C 0.8212(2) 0.56792(19) 0.70997(17) 0.0250(7) Uani 1 1 d . . . . .
C48 C 0.8384(3) 0.6327(2) 0.68041(18) 0.0294(7) Uani 1 1 d . . . . .
H48 H 0.805650 0.674531 0.706640 0.035 Uiso 1 1 calc R . . . .
C49 C 0.9030(3) 0.6376(2) 0.6129(2) 0.0397(9) Uani 1 1 d . . . . .
H49 H 0.912430 0.682626 0.592559 0.048 Uiso 1 1 calc R . . . .
C50 C 0.9534(3) 0.5775(3) 0.5755(2) 0.0465(11) Uani 1 1 d . . . . .
H50 H 0.998925 0.580769 0.529657 0.056 Uiso 1 1 calc R . . . .
C51 C 0.9380(3) 0.5123(3) 0.6046(2) 0.0460(11) Uani 1 1 d . . . . .
H51 H 0.972879 0.470693 0.578441 0.055 Uiso 1 1 calc R . . . .
C52 C 0.8721(3) 0.5067(2) 0.67147(19) 0.0337(8) Uani 1 1 d . . . . .
H52 H 0.861532 0.461592 0.691069 0.040 Uiso 1 1 calc R . . . .
C53 C 0.7592(3) 0.51237(18) 0.83209(17) 0.0250(7) Uani 1 1 d . . . . .
C54 C 0.8445(3) 0.45416(18) 0.83659(17) 0.0265(7) Uani 1 1 d . . . . .
C55 C 0.9403(3) 0.46852(19) 0.82641(19) 0.0303(8) Uani 1 1 d . . . . .
H55 H 0.950968 0.515451 0.815261 0.036 Uiso 1 1 calc R . . . .
C56 C 1.0210(3) 0.4147(2) 0.8324(2) 0.0381(9) Uani 1 1 d . . . . .
H56 H 1.086727 0.424674 0.824977 0.046 Uiso 1 1 calc R . . . .
C57 C 1.0052(3) 0.3464(2) 0.8493(2) 0.0409(9) Uani 1 1 d . . . . .
H57 H 1.059811 0.309698 0.854327 0.049 Uiso 1 1 calc R . . . .
C58 C 0.9114(3) 0.33183(19) 0.8586(2) 0.0394(9) Uani 1 1 d . . . . .
H58 H 0.901248 0.284814 0.869855 0.047 Uiso 1 1 calc R . . . .
C59 C 0.8303(3) 0.38508(19) 0.85176(19) 0.0334(8) Uani 1 1 d . . . . .
H59 H 0.765563 0.374236 0.857464 0.040 Uiso 1 1 calc R . . . .
C60 C 0.6467(3) 0.4927(2) 0.95627(19) 0.0338(8) Uani 1 1 d . . . . .
H60A H 0.609443 0.527255 0.993167 0.051 Uiso 1 1 calc GR . . . .
H60B H 0.710238 0.467446 0.964943 0.051 Uiso 1 1 calc GR . . . .
H60C H 0.604301 0.458696 0.956322 0.051 Uiso 1 1 calc GR . . . .
C61 C 0.5748(3) 0.72869(19) 0.92534(17) 0.0265(7) Uani 1 1 d . . . . .
H61A H 0.536793 0.745308 0.973522 0.032 Uiso 1 1 calc R . . . .
H61B H 0.633280 0.690310 0.927515 0.032 Uiso 1 1 calc R . . . .
C62 C 0.6118(3) 0.78786(19) 0.88039(17) 0.0262(7) Uani 1 1 d . . . . .
C63 C 0.6577(3) 0.85535(18) 0.78881(18) 0.0265(7) Uani 1 1 d . . . . .
C64 C 0.6880(3) 0.87966(19) 0.71488(19) 0.0298(8) Uani 1 1 d . . . . .
C65 C 0.7482(3) 0.8331(2) 0.6622(2) 0.0360(8) Uani 1 1 d . . . . .
H65 H 0.765324 0.784077 0.673030 0.043 Uiso 1 1 calc R . . . .
C66 C 0.7840(4) 0.8574(3) 0.5935(2) 0.0485(11) Uani 1 1 d . . . . .
H66 H 0.825639 0.825001 0.557843 0.058 Uiso 1 1 calc R . . . .
C67 C 0.7594(5) 0.9275(3) 0.5770(2) 0.0616(15) Uani 1 1 d . . . . .
H67 H 0.785931 0.944568 0.530548 0.074 Uiso 1 1 calc R . . . .
C68 C 0.6944(6) 0.9742(3) 0.6298(3) 0.0740(18) Uani 1 1 d . . . . .
H68 H 0.674962 1.022837 0.618532 0.089 Uiso 1 1 calc R . . . .
C69 C 0.6588(4) 0.9503(2) 0.6972(2) 0.0516(12) Uani 1 1 d . . . . .
H69 H 0.613771 0.982304 0.732159 0.062 Uiso 1 1 calc R . . . .
C70 C 0.6540(3) 0.8908(2) 0.84572(19) 0.0336(8) Uani 1 1 d . . . . .
C71 C 0.6764(4) 0.9603(3) 0.8537(3) 0.0593(7) Uani 1 1 d D . . . .
C72 C 0.6020(4) 1.0193(2) 0.8669(3) 0.0593(7) Uani 1 1 d D . . . .
H72 H 0.532973 1.019798 0.870396 0.071 Uiso 0.483(5) 1 calc R . P A 1
H72A H 0.535231 1.011934 0.873069 0.071 Uiso 0.517(5) 1 calc R . P A 2
C73A C 0.6380(9) 1.0827(6) 0.8752(6) 0.0593(7) Uani 0.483(5) 1 d D . P A 1
H73A H 0.588789 1.125381 0.888169 0.071 Uiso 0.483(5) 1 calc R . P A 1
C73B C 0.6075(8) 1.0872(5) 0.8726(6) 0.0593(7) Uani 0.517(5) 1 d D . P A 2
H73B H 0.551285 1.125951 0.876904 0.071 Uiso 0.517(5) 1 calc R . P A 2
C74A C 0.7371(8) 1.0841(6) 0.8656(7) 0.0593(7) Uani 0.483(5) 1 d D . P A 1
H74A H 0.754095 1.126005 0.875769 0.071 Uiso 0.483(5) 1 calc R . P A 1
C74B C 0.7012(8) 1.0944(6) 0.8717(7) 0.0593(7) Uani 0.517(5) 1 d D . P A 2
H74B H 0.713995 1.140219 0.873739 0.071 Uiso 0.517(5) 1 calc R . P A 2
C75A C 0.8142(9) 1.0260(5) 0.8414(6) 0.0593(7) Uani 0.483(5) 1 d D . P A 1
H75A H 0.884553 1.027293 0.822008 0.071 Uiso 0.483(5) 1 calc R . P A 1
C75B C 0.7789(9) 1.0352(4) 0.8677(6) 0.0593(7) Uani 0.517(5) 1 d D . P A 2
H75B H 0.838499 1.040741 0.877614 0.071 Uiso 0.517(5) 1 calc R . P A 2
C76 C 0.7744(4) 0.9657(3) 0.8495(3) 0.0593(7) Uani 1 1 d D . . . .
H76 H 0.820198 0.922287 0.852431 0.071 Uiso 0.483(5) 1 calc R . P A 1
H76A H 0.832166 0.927976 0.836044 0.071 Uiso 0.517(5) 1 calc R . P A 2
C77 C 0.6152(4) 0.8611(3) 0.9758(2) 0.0549(13) Uani 1 1 d . . . . .
H77A H 0.589114 0.823036 1.006553 0.082 Uiso 1 1 calc GR . . . .
H77B H 0.567504 0.906288 0.989688 0.082 Uiso 1 1 calc GR . . . .
H77C H 0.682063 0.863662 0.979654 0.082 Uiso 1 1 calc GR . . . .
C78 C 0.5884(2) 0.71166(17) 0.62604(17) 0.0227(7) Uani 1 1 d . . . . .
C79 C 0.6594(3) 0.7079(2) 0.55189(18) 0.0290(7) Uani 1 1 d . . . . .
C80 C 0.6676(3) 0.7685(2) 0.50942(19) 0.0328(8) Uani 1 1 d . . . . .
C81 C 0.7336(3) 0.7654(2) 0.4410(2) 0.0409(9) Uani 1 1 d . . . . .
H81 H 0.740560 0.807147 0.412999 0.049 Uiso 1 1 calc R . . . .
C82 C 0.7882(3) 0.7002(3) 0.4153(2) 0.0477(11) Uani 1 1 d . . . . .
C83 C 0.7782(3) 0.6383(3) 0.4545(2) 0.0474(11) Uani 1 1 d . . . . .
H83 H 0.815304 0.593729 0.435112 0.057 Uiso 1 1 calc R . . . .
C84 C 0.7128(3) 0.6428(2) 0.5228(2) 0.0350(8) Uani 1 1 d . . . . .
C85 C 0.7282(5) 0.5174(2) 0.5330(3) 0.0584(13) Uani 1 1 d . . . . .
H85A H 0.700119 0.517606 0.494097 0.088 Uiso 1 1 calc GR . . . .
H85B H 0.705744 0.480897 0.567608 0.088 Uiso 1 1 calc GR . . . .
H85C H 0.803030 0.507365 0.515185 0.088 Uiso 1 1 calc GR . . . .
C86 C 0.6001(4) 0.8924(2) 0.4959(2) 0.0498(11) Uani 1 1 d . . . . .
H86A H 0.570267 0.884901 0.459744 0.075 Uiso 1 1 calc GR . . . .
H86B H 0.668584 0.902018 0.473551 0.075 Uiso 1 1 calc GR . . . .
H86C H 0.556794 0.932733 0.524479 0.075 Uiso 1 1 calc GR . . . .
C87 C 0.8697(5) 0.7528(4) 0.3059(3) 0.083(2) Uani 1 1 d . . . . .
H87A H 0.928727 0.741032 0.264081 0.124 Uiso 1 1 calc GR . . . .
H87B H 0.881053 0.788549 0.332632 0.124 Uiso 1 1 calc GR . . . .
H87C H 0.808176 0.771470 0.291743 0.124 Uiso 1 1 calc GR . . . .
C88 C 0.4661(3) 0.59156(18) 0.7330(2) 0.0301(8) Uani 1 1 d . . . . .
H88 H 0.517314 0.603946 0.693070 0.036 Uiso 1 1 calc R . . . .
C89 C 0.4084(4) 0.5033(2) 0.8199(3) 0.0508(11) Uani 1 1 d . . . . .
H89A H 0.356909 0.544112 0.842561 0.076 Uiso 1 1 calc GR . . . .
H89B H 0.442016 0.478102 0.853591 0.076 Uiso 1 1 calc GR . . . .
H89C H 0.375405 0.471319 0.803815 0.076 Uiso 1 1 calc GR . . . .
C90 C 0.5812(4) 0.4781(2) 0.7306(3) 0.0645(15) Uani 1 1 d . . . . .
H90A H 0.568996 0.439058 0.708566 0.097 Uiso 1 1 calc GR . . . .
H90B H 0.611400 0.459311 0.767905 0.097 Uiso 1 1 calc GR . . . .
H90C H 0.628203 0.503052 0.695305 0.097 Uiso 1 1 calc GR . . . .
F1A F 0.5297(11) 0.2569(5) 0.9095(5) 0.1010(12) Uani 0.483(5) 1 d D . P A 1
F1B F 0.5090(10) 0.2641(5) 0.8940(4) 0.1010(12) Uani 0.517(5) 1 d D . P A 2
F2A F 0.6345(8) 0.3096(5) 0.9184(4) 0.1010(12) Uani 0.483(5) 1 d D . P A 1
F2B F 0.6471(8) 0.2763(4) 0.9007(4) 0.1010(12) Uani 0.517(5) 1 d D . P A 2
F3A F 0.6039(10) 0.3366(5) 0.8182(4) 0.1010(12) Uani 0.483(5) 1 d D . P A 1
F3B F 0.5509(9) 0.3280(4) 0.8167(4) 0.1010(12) Uani 0.517(5) 1 d D . P A 2
F4A F 0.4740(9) 0.3687(4) 0.9303(4) 0.1010(12) Uani 0.483(5) 1 d D . P A 1
F4B F 0.5361(9) 0.3771(4) 0.9162(4) 0.1010(12) Uani 0.517(5) 1 d D . P A 2
B1 B 0.5580(5) 0.3190(3) 0.8846(3) 0.0680(19) Uani 1 1 d D . . . .
F5 F 0.0833(3) 0.05437(19) 0.72032(17) 0.0815(10) Uani 1 1 d D . . . .
F6 F 0.1169(3) 0.11142(18) 0.6139(2) 0.0875(10) Uani 1 1 d D . . . .
F7A F 0.1835(8) 0.0013(4) 0.6137(5) 0.0875(10) Uani 0.483(5) 1 d D . P A 1
F7B F 0.1328(7) -0.0110(4) 0.6292(4) 0.0875(10) Uani 0.517(5) 1 d D . P A 2
F8A F 0.2307(8) 0.0727(7) 0.6723(7) 0.101(3) Uani 0.483(5) 1 d D . P A 1
F8B F 0.2522(6) 0.0395(7) 0.6438(7) 0.101(3) Uani 0.517(5) 1 d D . P A 2
B2 B 0.1498(5) 0.0557(3) 0.6533(3) 0.0673(18) Uani 1 1 d D . . . .
O8 O 0.8242(4) 0.6949(3) 0.9341(4) 0.1085(12) Uani 1 1 d . . . . .
C91 C 0.9008(7) 0.7386(4) 0.8197(5) 0.1085(12) Uani 1 1 d . . . . .
H91A H 0.933939 0.725215 0.770598 0.163 Uiso 1 1 calc GR . . . .
H91B H 0.947322 0.758214 0.836657 0.163 Uiso 1 1 calc GR . . . .
H91C H 0.838101 0.774221 0.823479 0.163 Uiso 1 1 calc GR . . . .
C92 C 0.8761(7) 0.6770(4) 0.8614(5) 0.1085(12) Uani 1 1 d . . . . .
H92A H 0.939595 0.641294 0.858082 0.130 Uiso 1 1 calc R . . . .
H92B H 0.831749 0.655882 0.842827 0.130 Uiso 1 1 calc R . . . .
C93 C 0.8176(7) 0.6332(4) 0.9748(5) 0.1085(12) Uani 1 1 d . . . . .
H93A H 0.886500 0.603712 0.969708 0.130 Uiso 1 1 calc R . . . .
H93B H 0.776394 0.605100 0.960731 0.130 Uiso 1 1 calc R . . . .
C94 C 0.7661(7) 0.6580(4) 1.0500(5) 0.1085(12) Uani 1 1 d . . . . .
H94A H 0.707964 0.697105 1.051451 0.163 Uiso 1 1 calc GR . . . .
H94B H 0.815243 0.674040 1.067299 0.163 Uiso 1 1 calc GR . . . .
H94C H 0.741865 0.618645 1.079736 0.163 Uiso 1 1 calc GR . . . .

loop_
_atom_site_aniso_label
_atom_site_aniso_U_11
_atom_site_aniso_U_22
_atom_site_aniso_U_33
_atom_site_aniso_U_23
_atom_site_aniso_U_13
_atom_site_aniso_U_12
Co1 0.0197(2) 0.0176(2) 0.0204(2) 0.00056(16) -0.00768(17) -0.00328(16)
Co2 0.0197(2) 0.0202(2) 0.0179(2) 0.00071(16) -0.00575(17) -0.00468(17)
O1 0.0240(12) 0.0205(11) 0.0252(11) -0.0042(9) -0.0107(9) -0.0016(9)
O2 0.0239(12) 0.0311(13) 0.0228(11) -0.0032(9) -0.0060(9) -0.0033(10)
O3 0.0241(12) 0.0346(13) 0.0198(11) -0.0011(10) -0.0058(9) -0.0034(10)
O4 0.0390(15) 0.0336(14) 0.0303(13) 0.0080(11) -0.0037(11) -0.0070(12)
O5 0.0507(17) 0.0348(15) 0.0374(15) -0.0131(12) -0.0135(13) 0.0021(13)
O6 0.066(2) 0.097(3) 0.0271(16) -0.0156(17) 0.0075(15) -0.015(2)
O7 0.0299(13) 0.0211(12) 0.0326(13) 0.0021(10) -0.0085(10) -0.0019(10)
N1 0.0276(14) 0.0199(13) 0.0220(13) 0.0017(10) -0.0080(11) -0.0075(11)
N2 0.0210(13) 0.0218(14) 0.0227(13) 0.0027(11) -0.0078(11) -0.0019(11)
N3 0.0295(15) 0.0185(14) 0.0309(15) 0.0010(11) -0.0064(12) -0.0003(12)
N4 0.0251(14) 0.0224(14) 0.0250(14) 0.0034(11) -0.0109(11) -0.0070(11)
N5 0.0364(17) 0.0294(16) 0.0273(15) 0.0074(12) -0.0146(13) -0.0105(13)
N6 0.0213(14) 0.0236(14) 0.0216(13) 0.0025(11) -0.0057(11) -0.0052(11)
N7 0.0200(13) 0.0248(14) 0.0195(13) 0.0025(11) -0.0040(11) -0.0066(11)
N8 0.0243(14) 0.0234(14) 0.0241(14) 0.0046(11) -0.0031(11) -0.0058(11)
N9 0.0257(14) 0.0238(14) 0.0227(14) 0.0005(11) -0.0096(11) -0.0073(11)
N10 0.0435(18) 0.0329(16) 0.0253(15) -0.0020(12) -0.0107(13) -0.0159(14)
N11 0.0336(17) 0.0220(15) 0.057(2) 0.0064(14) -0.0184(16) -0.0054(13)
C1 0.0209(16) 0.0242(17) 0.0288(17) -0.0088(13) -0.0077(13) -0.0037(13)
C2 0.0243(17) 0.0225(16) 0.0315(18) -0.0032(13) -0.0096(14) -0.0042(13)
C3 0.039(2) 0.0241(18) 0.042(2) -0.0030(15) -0.0181(17) -0.0046(15)
C4 0.041(2) 0.031(2) 0.041(2) -0.0145(16) -0.0173(18) 0.0016(16)
C5 0.079(3) 0.035(2) 0.053(3) -0.023(2) -0.026(3) 0.006(2)
C6 0.0343(19) 0.0341(19) 0.0267(17) -0.0107(15) -0.0108(15) -0.0029(15)
C7 0.0247(17) 0.0266(17) 0.0281(17) -0.0033(14) -0.0088(14) -0.0018(14)
C8 0.0303(18) 0.0212(16) 0.0335(18) 0.0023(14) -0.0142(15) -0.0097(14)
C9 0.0284(17) 0.0213(16) 0.0275(17) 0.0035(13) -0.0096(14) -0.0011(13)
C10 0.0222(16) 0.0217(16) 0.0261(17) -0.0004(13) -0.0070(13) 0.0009(13)
C11 0.0206(16) 0.0223(16) 0.0256(16) 0.0030(13) -0.0080(13) -0.0046(13)
C12 0.0196(15) 0.0198(16) 0.0245(16) 0.0000(12) -0.0072(13) -0.0006(12)
C13 0.0280(17) 0.0287(18) 0.0233(16) 0.0021(13) -0.0067(14) -0.0091(14)
C14 0.040(2) 0.0282(19) 0.035(2) -0.0039(15) -0.0093(16) -0.0125(16)
C15 0.036(2) 0.0236(18) 0.038(2) 0.0052(15) -0.0074(16) -0.0103(15)
C16 0.0339(19) 0.0276(18) 0.0291(18) 0.0075(14) -0.0067(15) -0.0029(15)
C17 0.0325(18) 0.0208(16) 0.0261(17) -0.0003(13) -0.0083(14) -0.0006(14)
C18 0.0277(17) 0.0228(17) 0.0266(17) 0.0026(13) -0.0059(14) -0.0030(13)
C19 0.0329(19) 0.0169(16) 0.0297(18) -0.0013(13) -0.0027(15) 0.0028(14)
C20 0.034(2) 0.033(2) 0.038(2) -0.0029(16) -0.0044(17) -0.0002(16)
C21 0.032(2) 0.041(2) 0.051(3) -0.0012(19) 0.0072(19) 0.0001(18)
C22 0.057(3) 0.026(2) 0.033(2) -0.0046(16) 0.0066(19) 0.0070(18)
C23 0.059(3) 0.028(2) 0.036(2) -0.0071(16) -0.0103(19) -0.0002(18)
C24 0.045(2) 0.0275(19) 0.034(2) -0.0047(15) -0.0049(17) -0.0058(17)
C25 0.041(2) 0.0202(18) 0.041(2) -0.0009(15) -0.0042(17) 0.0047(16)
C26 0.0288(17) 0.0280(17) 0.0237(16) 0.0067(13) -0.0092(14) -0.0119(14)
C27 0.0260(17) 0.0279(17) 0.0223(16) 0.0030(13) -0.0090(13) -0.0063(14)
C28 0.0229(16) 0.0259(17) 0.0274(17) 0.0010(13) -0.0102(13) -0.0079(13)
C29 0.0351(19) 0.0270(17) 0.0228(16) 0.0024(13) -0.0139(14) -0.0106(15)
C30 0.042(2) 0.0277(19) 0.036(2) -0.0007(15) -0.0141(17) -0.0075(16)
C31 0.079(3) 0.023(2) 0.045(2) 0.0010(17) -0.026(2) -0.001(2)
C32 0.106(4) 0.036(2) 0.035(2) 0.0095(18) -0.031(3) -0.038(3)
C33 0.075(3) 0.067(3) 0.036(2) 0.019(2) -0.026(2) -0.053(3)
C34 0.045(2) 0.048(2) 0.036(2) 0.0120(18) -0.0203(18) -0.0247(19)
C35 0.0316(18) 0.0289(18) 0.0313(18) 0.0051(14) -0.0155(15) -0.0092(15)
C36 0.040(2) 0.034(2) 0.0345(19) 0.0130(16) -0.0228(17) -0.0137(16)
C37 0.060(3) 0.038(2) 0.055(3) 0.0044(19) -0.036(2) -0.010(2)
C38 0.080(4) 0.042(2) 0.062(3) -0.001(2) -0.044(3) -0.017(2)
C39 0.070(3) 0.052(3) 0.053(3) 0.017(2) -0.042(2) -0.033(2)
C40 0.046(3) 0.068(3) 0.042(2) 0.010(2) -0.024(2) -0.008(2)
C41 0.044(2) 0.056(3) 0.038(2) 0.0025(19) -0.0210(19) -0.006(2)
C42 0.053(2) 0.036(2) 0.035(2) 0.0176(17) -0.0246(19) -0.0143(18)
C43 0.0226(16) 0.0295(18) 0.0245(16) -0.0019(13) -0.0033(13) -0.0037(14)
C44 0.0249(17) 0.0276(18) 0.0242(16) 0.0065(13) -0.0030(13) -0.0083(14)
C45 0.0237(16) 0.0223(16) 0.0251(16) 0.0039(13) -0.0051(13) -0.0061(13)
C46 0.0233(16) 0.0207(16) 0.0220(16) 0.0007(12) -0.0058(13) -0.0047(13)
C47 0.0214(16) 0.0332(18) 0.0210(16) -0.0006(13) -0.0077(13) -0.0049(14)
C48 0.0225(17) 0.037(2) 0.0252(17) 0.0049(14) -0.0053(14) -0.0034(14)
C49 0.0287(19) 0.057(3) 0.031(2) 0.0157(18) -0.0068(16) -0.0142(18)
C50 0.033(2) 0.084(3) 0.0207(18) -0.005(2) 0.0011(16) -0.019(2)
C51 0.042(2) 0.063(3) 0.032(2) -0.020(2) -0.0037(18) -0.013(2)
C52 0.0311(19) 0.039(2) 0.0305(19) -0.0099(16) -0.0056(15) -0.0090(16)
C53 0.0228(16) 0.0249(17) 0.0261(17) 0.0018(13) -0.0035(13) -0.0089(13)
C54 0.0311(18) 0.0234(17) 0.0201(15) 0.0010(13) -0.0041(14) -0.0016(14)
C55 0.0298(18) 0.0259(18) 0.0310(18) -0.0004(14) -0.0054(15) -0.0027(14)
C56 0.0296(19) 0.038(2) 0.040(2) -0.0007(17) -0.0088(16) 0.0028(16)
C57 0.044(2) 0.029(2) 0.040(2) -0.0014(16) -0.0100(18) 0.0101(17)
C58 0.056(3) 0.0189(17) 0.036(2) -0.0016(15) -0.0087(18) -0.0004(17)
C59 0.041(2) 0.0286(19) 0.0283(18) -0.0011(14) -0.0057(16) -0.0083(16)
C60 0.0321(19) 0.0301(19) 0.0285(18) 0.0114(15) 0.0003(15) -0.0030(15)
C61 0.0282(17) 0.0306(18) 0.0233(16) 0.0029(13) -0.0106(14) -0.0088(14)
C62 0.0272(17) 0.0311(18) 0.0238(16) -0.0022(13) -0.0085(14) -0.0112(14)
C63 0.0265(17) 0.0275(17) 0.0265(17) 0.0005(14) -0.0066(14) -0.0102(14)
C64 0.0350(19) 0.0273(18) 0.0304(18) 0.0048(14) -0.0097(15) -0.0158(15)
C65 0.042(2) 0.034(2) 0.0306(19) 0.0000(15) -0.0075(16) -0.0096(17)
C66 0.051(3) 0.061(3) 0.033(2) -0.001(2) -0.0034(19) -0.023(2)
C67 0.088(4) 0.074(4) 0.037(2) 0.025(2) -0.021(3) -0.052(3)
C68 0.125(5) 0.043(3) 0.055(3) 0.023(2) -0.027(3) -0.030(3)
C69 0.077(3) 0.031(2) 0.041(2) 0.0072(18) -0.015(2) -0.009(2)
C70 0.043(2) 0.0309(19) 0.0298(18) 0.0003(15) -0.0087(16) -0.0182(17)
C71 0.0730(19) 0.0450(12) 0.0633(14) -0.0068(11) -0.0138(14) -0.0266(12)
C72 0.0730(19) 0.0450(12) 0.0633(14) -0.0068(11) -0.0138(14) -0.0266(12)
C73A 0.0730(19) 0.0450(12) 0.0633(14) -0.0068(11) -0.0138(14) -0.0266(12)
C73B 0.0730(19) 0.0450(12) 0.0633(14) -0.0068(11) -0.0138(14) -0.0266(12)
C74A 0.0730(19) 0.0450(12) 0.0633(14) -0.0068(11) -0.0138(14) -0.0266(12)
C74B 0.0730(19) 0.0450(12) 0.0633(14) -0.0068(11) -0.0138(14) -0.0266(12)
C75A 0.0730(19) 0.0450(12) 0.0633(14) -0.0068(11) -0.0138(14) -0.0266(12)
C75B 0.0730(19) 0.0450(12) 0.0633(14) -0.0068(11) -0.0138(14) -0.0266(12)
C76 0.0730(19) 0.0450(12) 0.0633(14) -0.0068(11) -0.0138(14) -0.0266(12)
C77 0.088(4) 0.056(3) 0.029(2) -0.0073(19) -0.012(2) -0.036(3)
C78 0.0240(17) 0.0192(15) 0.0254(16) -0.0020(12) -0.0082(13) -0.0037(13)
C79 0.0262(17) 0.037(2) 0.0254(17) -0.0032(14) -0.0111(14) -0.0044(15)
C80 0.0308(19) 0.042(2) 0.0248(17) 0.0003(15) -0.0069(15) -0.0078(16)
C81 0.043(2) 0.054(3) 0.0246(18) 0.0040(17) -0.0065(17) -0.015(2)
C82 0.041(2) 0.074(3) 0.0219(19) -0.0045(19) 0.0003(17) -0.013(2)
C83 0.048(2) 0.056(3) 0.033(2) -0.021(2) -0.0117(19) 0.005(2)
C84 0.034(2) 0.040(2) 0.0308(19) -0.0063(16) -0.0117(16) -0.0017(16)
C85 0.085(4) 0.037(2) 0.051(3) -0.018(2) -0.021(3) 0.000(2)
C86 0.054(3) 0.041(2) 0.047(2) 0.020(2) -0.007(2) -0.014(2)
C87 0.090(5) 0.110(5) 0.027(2) -0.004(3) 0.015(3) -0.022(4)
C88 0.0287(18) 0.0236(17) 0.039(2) 0.0034(15) -0.0109(16) -0.0085(15)
C89 0.052(3) 0.033(2) 0.066(3) 0.020(2) -0.019(2) -0.0103(19)
C90 0.046(3) 0.032(2) 0.109(5) 0.009(3) -0.023(3) 0.000(2)
F1A 0.190(4) 0.0650(15) 0.0551(14) 0.0009(11) -0.0419(19) -0.034(2)
F1B 0.190(4) 0.0650(15) 0.0551(14) 0.0009(11) -0.0419(19) -0.034(2)
F2A 0.190(4) 0.0650(15) 0.0551(14) 0.0009(11) -0.0419(19) -0.034(2)
F2B 0.190(4) 0.0650(15) 0.0551(14) 0.0009(11) -0.0419(19) -0.034(2)
F3A 0.190(4) 0.0650(15) 0.0551(14) 0.0009(11) -0.0419(19) -0.034(2)
F3B 0.190(4) 0.0650(15) 0.0551(14) 0.0009(11) -0.0419(19) -0.034(2)
F4A 0.190(4) 0.0650(15) 0.0551(14) 0.0009(11) -0.0419(19) -0.034(2)
F4B 0.190(4) 0.0650(15) 0.0551(14) 0.0009(11) -0.0419(19) -0.034(2)
B1 0.118(6) 0.063(4) 0.038(3) 0.014(3) -0.030(3) -0.046(4)
F5 0.080(2) 0.080(2) 0.062(2) 0.0033(17) -0.0082(17) 0.0074(18)
F6 0.106(3) 0.0568(16) 0.096(2) 0.0323(15) -0.044(2) -0.0036(16)
F7A 0.106(3) 0.0568(16) 0.096(2) 0.0323(15) -0.044(2) -0.0036(16)
F7B 0.106(3) 0.0568(16) 0.096(2) 0.0323(15) -0.044(2) -0.0036(16)
F8A 0.057(4) 0.111(9) 0.112(9) 0.054(6) -0.017(5) -0.006(4)
F8B 0.057(4) 0.111(9) 0.112(9) 0.054(6) -0.017(5) -0.006(4)
B2 0.063(4) 0.052(4) 0.082(4) 0.034(3) -0.026(3) -0.009(3)
O8 0.110(3) 0.083(2) 0.159(3) 0.000(2) -0.084(3) -0.0124(19)
C91 0.110(3) 0.083(2) 0.159(3) 0.000(2) -0.084(3) -0.0124(19)
C92 0.110(3) 0.083(2) 0.159(3) 0.000(2) -0.084(3) -0.0124(19)
C93 0.110(3) 0.083(2) 0.159(3) 0.000(2) -0.084(3) -0.0124(19)
C94 0.110(3) 0.083(2) 0.159(3) 0.000(2) -0.084(3) -0.0124(19)

loop_
_atom_type_symbol
_atom_type_description
_atom_type_scat_dispersion_real
_atom_type_scat_dispersion_imag
_atom_type_scat_source
C C 0.0033 0.0016 'International Tables Vol C Tables 4.2.6.8 and 6.1.1.4'
H H 0.0000 0.0000 'International Tables Vol C Tables 4.2.6.8 and 6.1.1.4'
B B 0.0013 0.0007 'International Tables Vol C Tables 4.2.6.8 and 6.1.1.4'
Co Co 0.3494 0.9721 'International Tables Vol C Tables 4.2.6.8 and 6.1.1.4'
F F 0.0171 0.0103 'International Tables Vol C Tables 4.2.6.8 and 6.1.1.4'
N N 0.0061 0.0033 'International Tables Vol C Tables 4.2.6.8 and 6.1.1.4'
O O 0.0106 0.0060 'International Tables Vol C Tables 4.2.6.8 and 6.1.1.4'

loop_
_geom_angle_atom_site_label_1
_geom_angle_atom_site_label_2
_geom_angle_atom_site_label_3
_geom_angle
_geom_angle_site_symmetry_1
_geom_angle_site_symmetry_3
_geom_angle_publ_flag
O1 Co1 O2 88.14(9) . . ?
O1 Co1 O7 86.73(9) . . ?
O1 Co1 N1 86.32(9) . . ?
O1 Co1 N2 92.68(10) . . ?
O1 Co1 N4 160.86(10) . . ?
O2 Co1 N1 91.57(10) . . ?
O2 Co1 N2 171.82(10) . . ?
O2 Co1 N4 81.45(10) . . ?
O7 Co1 O2 90.84(9) . . ?
O7 Co1 N1 172.57(10) . . ?
O7 Co1 N2 97.33(10) . . ?
O7 Co1 N4 109.32(10) . . ?
N2 Co1 N1 80.37(10) . . ?
N4 Co1 N1 78.01(10) . . ?
N4 Co1 N2 95.42(10) . . ?
O1 Co2 O3 94.30(9) . . ?
O1 Co2 N6 84.54(9) . . ?
O1 Co2 N7 142.26(10) . . ?
O1 Co2 N9 99.73(10) . . ?
O3 Co2 N6 169.27(10) . . ?
O3 Co2 N7 98.83(10) . . ?
O3 Co2 N9 111.06(10) . . ?
N7 Co2 N6 76.14(10) . . ?
N9 Co2 N6 79.63(10) . . ?
N9 Co2 N7 108.07(11) . . ?
Co2 O1 Co1 125.49(11) . . ?
C1 O1 Co1 119.43(19) . . ?
C1 O1 Co2 114.86(19) . . ?
C78 O2 Co1 137.0(2) . . ?
C78 O3 Co2 133.6(2) . . ?
C80 O4 C86 118.0(3) . . ?
C84 O5 C85 116.7(3) . . ?
C82 O6 C87 116.1(4) . . ?
C88 O7 Co1 126.0(2) . . ?
C8 N1 Co1 112.4(2) . . ?
C9 N1 Co1 108.28(19) . . ?
C9 N1 C8 109.4(3) . . ?
C26 N1 Co1 105.38(19) . . ?
C26 N1 C8 110.7(3) . . ?
C26 N1 C9 110.7(3) . . ?
C10 N2 Co1 109.1(2) . . ?
C10 N2 C11 106.1(3) . . ?
C11 N2 Co1 138.1(2) . . ?
C10 N3 C18 107.6(3) . . ?
C10 N3 C25 126.9(3) . . ?
C18 N3 C25 125.4(3) . . ?
C27 N4 Co1 111.2(2) . . ?
C27 N4 C28 106.4(3) . . ?
C28 N4 Co1 142.4(2) . . ?
C27 N5 C35 107.7(3) . . ?
C27 N5 C42 125.6(3) . . ?
C35 N5 C42 126.5(3) . . ?
C43 N6 Co2 113.7(2) . . ?
C44 N6 Co2 106.95(19) . . ?
C44 N6 C43 110.0(3) . . ?
C44 N6 C61 109.6(3) . . ?
C61 N6 Co2 104.68(19) . . ?
C61 N6 C43 111.7(3) . . ?
C45 N7 Co2 113.5(2) . . ?
C45 N7 C46 105.7(3) . . ?
C46 N7 Co2 140.2(2) . . ?
C45 N8 C53 107.6(3) . . ?
C45 N8 C60 125.9(3) . . ?
C53 N8 C60 126.5(3) . . ?
C62 N9 Co2 111.0(2) . . ?
C62 N9 C63 106.6(3) . . ?
C63 N9 Co2 139.6(2) . . ?
C62 N10 C70 107.3(3) . . ?
C62 N10 C77 126.3(3) . . ?
C70 N10 C77 126.4(3) . . ?
C88 N11 C89 121.4(3) . . ?
C88 N11 C90 120.5(4) . . ?
C89 N11 C90 118.1(3) . . ?
O1 C1 C2 119.8(3) . . ?
O1 C1 C7 119.4(3) . . ?
C7 C1 C2 120.8(3) . . ?
C1 C2 C3 118.5(3) . . ?
C1 C2 C8 118.5(3) . . ?
C3 C2 C8 122.9(3) . . ?
C2 C3 H3 119.1 . . ?
C4 C3 C2 121.9(3) . . ?
C4 C3 H3 119.1 . . ?
C3 C4 C5 121.4(4) . . ?
C3 C4 C6 118.4(3) . . ?
C6 C4 C5 120.2(4) . . ?
C4 C5 H5A 109.5 . . ?
C4 C5 H5B 109.5 . . ?
C4 C5 H5C 109.5 . . ?
H5A C5 H5B 109.5 . . ?
H5A C5 H5C 109.5 . . ?
H5B C5 H5C 109.5 . . ?
C4 C6 H6 119.4 . . ?
C4 C6 C7 121.2(3) . . ?
C7 C6 H6 119.4 . . ?
C1 C7 C6 119.3(3) . . ?
C1 C7 C43 117.4(3) . . ?
C6 C7 C43 123.3(3) . . ?
N1 C8 C2 110.3(3) . . ?
N1 C8 H8A 109.6 . . ?
N1 C8 H8B 109.6 . . ?
C2 C8 H8A 109.6 . . ?
C2 C8 H8B 109.6 . . ?
H8A C8 H8B 108.1 . . ?
N1 C9 H9A 109.8 . . ?
N1 C9 H9B 109.8 . . ?
N1 C9 C10 109.4(3) . . ?
H9A C9 H9B 108.2 . . ?
C10 C9 H9A 109.8 . . ?
C10 C9 H9B 109.8 . . ?
N2 C10 N3 111.5(3) . . ?
N2 C10 C9 122.9(3) . . ?
N3 C10 C9 125.5(3) . . ?
N2 C11 C12 122.4(3) . . ?
C18 C11 N2 109.5(3) . . ?
C18 C11 C12 127.5(3) . . ?
C13 C12 C11 119.1(3) . . ?
C17 C12 C11 122.0(3) . . ?
C17 C12 C13 118.7(3) . . ?
C12 C13 H13 119.9 . . ?
C14 C13 C12 120.3(3) . . ?
C14 C13 H13 119.9 . . ?
C13 C14 H14 119.6 . . ?
C13 C14 C15 120.8(3) . . ?
C15 C14 H14 119.6 . . ?
C14 C15 H15 120.4 . . ?
C14 C15 C16 119.3(3) . . ?
C16 C15 H15 120.4 . . ?
C15 C16 H16 119.9 . . ?
C17 C16 C15 120.3(3) . . ?
C17 C16 H16 119.9 . . ?
C12 C17 H17 119.7 . . ?
C16 C17 C12 120.6(3) . . ?
C16 C17 H17 119.7 . . ?
N3 C18 C19 121.3(3) . . ?
C11 C18 N3 105.3(3) . . ?
C11 C18 C19 133.4(3) . . ?
C20 C19 C18 120.7(3) . . ?
C20 C19 C24 118.7(3) . . ?
C24 C19 C18 120.5(3) . . ?
C19 C20 H20 119.8 . . ?
C19 C20 C21 120.3(4) . . ?
C21 C20 H20 119.8 . . ?
C20 C21 H21 120.0 . . ?
C22 C21 C20 120.1(4) . . ?
C22 C21 H21 120.0 . . ?
C21 C22 H22 119.8 . . ?
C23 C22 C21 120.4(4) . . ?
C23 C22 H22 119.8 . . ?
C22 C23 H23 119.9 . . ?
C22 C23 C24 120.1(4) . . ?
C24 C23 H23 119.9 . . ?
C19 C24 C23 120.4(4) . . ?
C19 C24 H24 119.8 . . ?
C23 C24 H24 119.8 . . ?
N3 C25 H25A 109.5 . . ?
N3 C25 H25B 109.5 . . ?
N3 C25 H25C 109.5 . . ?
H25A C25 H25B 109.5 . . ?
H25A C25 H25C 109.5 . . ?
H25B C25 H25C 109.5 . . ?
N1 C26 H26A 110.3 . . ?
N1 C26 H26B 110.3 . . ?
N1 C26 C27 107.1(3) . . ?
H26A C26 H26B 108.5 . . ?
C27 C26 H26A 110.3 . . ?
C27 C26 H26B 110.3 . . ?
N4 C27 N5 111.1(3) . . ?
N4 C27 C26 122.3(3) . . ?
N5 C27 C26 126.6(3) . . ?
N4 C28 C29 121.7(3) . . ?
C35 C28 N4 109.5(3) . . ?
C35 C28 C29 128.8(3) . . ?
C30 C29 C28 119.9(3) . . ?
C30 C29 C34 119.3(3) . . ?
C34 C29 C28 120.8(3) . . ?
C29 C30 H30 120.2 . . ?
C29 C30 C31 119.7(4) . . ?
C31 C30 H30 120.2 . . ?
C30 C31 H31 119.8 . . ?
C32 C31 C30 120.4(4) . . ?
C32 C31 H31 119.8 . . ?
C31 C32 H32 120.1 . . ?
C33 C32 C31 119.8(4) . . ?
C33 C32 H32 120.1 . . ?
C32 C33 H33 119.4 . . ?
C32 C33 C34 121.1(4) . . ?
C34 C33 H33 119.4 . . ?
C29 C34 H34 120.2 . . ?
C33 C34 C29 119.7(4) . . ?
C33 C34 H34 120.2 . . ?
N5 C35 C36 123.8(3) . . ?
C28 C35 N5 105.2(3) . . ?
C28 C35 C36 130.9(3) . . ?
C37 C36 C35 120.1(4) . . ?
C37 C36 C41 119.0(4) . . ?
C41 C36 C35 120.8(4) . . ?
C36 C37 H37 119.5 . . ?
C36 C37 C38 121.1(4) . . ?
C38 C37 H37 119.5 . . ?
C37 C38 H38 119.9 . . ?
C39 C38 C37 120.3(5) . . ?
C39 C38 H38 119.9 . . ?
C38 C39 H39 120.4 . . ?
C38 C39 C40 119.2(4) . . ?
C40 C39 H39 120.4 . . ?
C39 C40 H40 119.8 . . ?
C39 C40 C41 120.3(4) . . ?
C41 C40 H40 119.8 . . ?
C36 C41 H41 120.0 . . ?
C40 C41 C36 120.0(4) . . ?
C40 C41 H41 120.0 . . ?
N5 C42 H42A 109.5 . . ?
N5 C42 H42B 109.5 . . ?
N5 C42 H42C 109.5 . . ?
H42A C42 H42B 109.5 . . ?
H42A C42 H42C 109.5 . . ?
H42B C42 H42C 109.5 . . ?
N6 C43 C7 111.9(3) . . ?
N6 C43 H43A 109.2 . . ?
N6 C43 H43B 109.2 . . ?
C7 C43 H43A 109.2 . . ?
C7 C43 H43B 109.2 . . ?
H43A C43 H43B 107.9 . . ?
N6 C44 H44A 110.3 . . ?
N6 C44 H44B 110.3 . . ?
N6 C44 C45 106.9(3) . . ?
H44A C44 H44B 108.6 . . ?
C45 C44 H44A 110.3 . . ?
C45 C44 H44B 110.3 . . ?
N7 C45 N8 111.4(3) . . ?
N7 C45 C44 121.2(3) . . ?
N8 C45 C44 127.3(3) . . ?
N7 C46 C47 122.5(3) . . ?
C53 C46 N7 109.3(3) . . ?
C53 C46 C47 128.2(3) . . ?
C48 C47 C46 120.8(3) . . ?
C48 C47 C52 119.0(3) . . ?
C52 C47 C46 120.2(3) . . ?
C47 C48 H48 119.6 . . ?
C47 C48 C49 120.8(4) . . ?
C49 C48 H48 119.6 . . ?
C48 C49 H49 119.9 . . ?
C50 C49 C48 120.1(4) . . ?
C50 C49 H49 119.9 . . ?
C49 C50 H50 120.1 . . ?
C49 C50 C51 119.9(4) . . ?
C51 C50 H50 120.1 . . ?
C50 C51 H51 119.7 . . ?
C50 C51 C52 120.7(4) . . ?
C52 C51 H51 119.7 . . ?
C47 C52 H52 120.2 . . ?
C51 C52 C47 119.6(4) . . ?
C51 C52 H52 120.2 . . ?
N8 C53 C54 122.2(3) . . ?
C46 C53 N8 106.0(3) . . ?
C46 C53 C54 131.6(3) . . ?
C55 C54 C53 119.6(3) . . ?
C55 C54 C59 119.3(3) . . ?
C59 C54 C53 121.1(3) . . ?
C54 C55 H55 119.8 . . ?
C54 C55 C56 120.4(3) . . ?
C56 C55 H55 119.8 . . ?
C55 C56 H56 120.1 . . ?
C57 C56 C55 119.7(4) . . ?
C57 C56 H56 120.1 . . ?
C56 C57 H57 119.9 . . ?
C58 C57 C56 120.1(4) . . ?
C58 C57 H57 119.9 . . ?
C57 C58 H58 119.6 . . ?
C57 C58 C59 120.8(4) . . ?
C59 C58 H58 119.6 . . ?
C54 C59 C58 119.7(4) . . ?
C54 C59 H59 120.2 . . ?
C58 C59 H59 120.2 . . ?
N8 C60 H60A 109.5 . . ?
N8 C60 H60B 109.5 . . ?
N8 C60 H60C 109.5 . . ?
H60A C60 H60B 109.5 . . ?
H60A C60 H60C 109.5 . . ?
H60B C60 H60C 109.5 . . ?
N6 C61 H61A 110.1 . . ?
N6 C61 H61B 110.1 . . ?
H61A C61 H61B 108.4 . . ?
C62 C61 N6 108.2(3) . . ?
C62 C61 H61A 110.1 . . ?
C62 C61 H61B 110.1 . . ?
N9 C62 N10 111.0(3) . . ?
N9 C62 C61 123.7(3) . . ?
N10 C62 C61 125.3(3) . . ?
N9 C63 C64 124.7(3) . . ?
C70 C63 N9 108.6(3) . . ?
C70 C63 C64 126.7(3) . . ?
C65 C64 C63 120.9(3) . . ?
C65 C64 C69 118.7(4) . . ?
C69 C64 C63 120.4(4) . . ?
C64 C65 H65 119.7 . . ?
C64 C65 C66 120.6(4) . . ?
C66 C65 H65 119.7 . . ?
C65 C66 H66 119.8 . . ?
C67 C66 C65 120.4(4) . . ?
C67 C66 H66 119.8 . . ?
C66 C67 H67 120.5 . . ?
C66 C67 C68 119.0(4) . . ?
C68 C67 H67 120.5 . . ?
C67 C68 H68 119.7 . . ?
C69 C68 C67 120.7(5) . . ?
C69 C68 H68 119.7 . . ?
C64 C69 H69 119.8 . . ?
C68 C69 C64 120.5(5) . . ?
C68 C69 H69 119.8 . . ?
N10 C70 C71 120.6(4) . . ?
C63 C70 N10 106.5(3) . . ?
C63 C70 C71 132.9(4) . . ?
C72 C71 C70 121.3(5) . . ?
C72 C71 C76 118.5(5) . . ?
C76 C71 C70 120.2(4) . . ?
C71 C72 H72 123.2 . . ?
C71 C72 H72A 114.9 . . ?
C71 C72 C73A 113.5(6) . . ?
C71 C72 C73B 130.2(7) . . ?
C73A C72 H72 123.2 . . ?
C73B C72 H72A 114.9 . . ?
C72 C73A H73A 118.0 . . ?
C74A C73A C72 124.0(10) . . ?
C74A C73A H73A 118.0 . . ?
C72 C73B H73B 123.5 . . ?
C74B C73B C72 113.0(9) . . ?
C74B C73B H73B 123.5 . . ?
C73A C74A H74A 119.2 . . ?
C73A C74A C75A 121.5(11) . . ?
C75A C74A H74A 119.2 . . ?
C73B C74B H74B 119.8 . . ?
C73B C74B C75B 120.4(10) . . ?
C75B C74B H74B 119.8 . . ?
C74A C75A H75A 124.8 . . ?
C76 C75A C74A 110.3(9) . . ?
C76 C75A H75A 124.8 . . ?
C74B C75B H75B 118.1 . . ?
C74B C75B C76 123.8(9) . . ?
C76 C75B H75B 118.1 . . ?
C71 C76 C75B 112.3(6) . . ?
C71 C76 H76 115.8 . . ?
C71 C76 H76A 123.9 . . ?
C75A C76 C71 128.3(7) . . ?
C75A C76 H76 115.8 . . ?
C75B C76 H76A 123.9 . . ?
N10 C77 H77A 109.5 . . ?
N10 C77 H77B 109.5 . . ?
N10 C77 H77C 109.5 . . ?
H77A C77 H77B 109.5 . . ?
H77A C77 H77C 109.5 . . ?
H77B C77 H77C 109.5 . . ?
O2 C78 O3 126.6(3) . . ?
O2 C78 C79 117.6(3) . . ?
O3 C78 C79 115.7(3) . . ?
C80 C79 C78 121.3(3) . . ?
C84 C79 C78 120.2(3) . . ?
C84 C79 C80 118.3(3) . . ?
O4 C80 C79 115.2(3) . . ?
O4 C80 C81 123.2(4) . . ?
C79 C80 C81 121.5(4) . . ?
C80 C81 H81 121.0 . . ?
C82 C81 C80 118.1(4) . . ?
C82 C81 H81 121.0 . . ?
O6 C82 C83 113.9(4) . . ?
C81 C82 O6 123.9(4) . . ?
C81 C82 C83 122.2(4) . . ?
C82 C83 H83 120.6 . . ?
C82 C83 C84 118.7(4) . . ?
C84 C83 H83 120.6 . . ?
O5 C84 C79 114.9(3) . . ?
O5 C84 C83 124.1(4) . . ?
C79 C84 C83 121.0(4) . . ?
O5 C85 H85A 109.5 . . ?
O5 C85 H85B 109.5 . . ?
O5 C85 H85C 109.5 . . ?
H85A C85 H85B 109.5 . . ?
H85A C85 H85C 109.5 . . ?
H85B C85 H85C 109.5 . . ?
O4 C86 H86A 109.5 . . ?
O4 C86 H86B 109.5 . . ?
O4 C86 H86C 109.5 . . ?
H86A C86 H86B 109.5 . . ?
H86A C86 H86C 109.5 . . ?
H86B C86 H86C 109.5 . . ?
O6 C87 H87A 109.5 . . ?
O6 C87 H87B 109.5 . . ?
O6 C87 H87C 109.5 . . ?
H87A C87 H87B 109.5 . . ?
H87A C87 H87C 109.5 . . ?
H87B C87 H87C 109.5 . . ?
O7 C88 N11 124.5(4) . . ?
O7 C88 H88 117.7 . . ?
N11 C88 H88 117.7 . . ?
N11 C89 H89A 109.5 . . ?
N11 C89 H89B 109.5 . . ?
N11 C89 H89C 109.5 . . ?
H89A C89 H89B 109.5 . . ?
H89A C89 H89C 109.5 . . ?
H89B C89 H89C 109.5 . . ?
N11 C90 H90A 109.5 . . ?
N11 C90 H90B 109.5 . . ?
N11 C90 H90C 109.5 . . ?
H90A C90 H90B 109.5 . . ?
H90A C90 H90C 109.5 . . ?
H90B C90 H90C 109.5 . . ?
F1A B1 F2A 94.0(7) . . ?
F1A B1 F4A 100.2(8) . . ?
F1B B1 F2B 93.8(7) . . ?
F1B B1 F3B 88.8(6) . . ?
F2A B1 F4A 102.5(6) . . ?
F3A B1 F1A 127.9(7) . . ?
F3A B1 F2A 105.0(8) . . ?
F3A B1 F4A 121.3(7) . . ?
F3B B1 F2B 122.6(7) . . ?
F4B B1 F1B 132.1(9) . . ?
F4B B1 F2B 106.9(7) . . ?
F4B B1 F3B 112.9(6) . . ?
F5 B2 F7B 96.4(5) . . ?
F5 B2 F8A 96.7(7) . . ?
F6 B2 F5 112.4(5) . . ?
F6 B2 F7B 108.5(5) . . ?
F6 B2 F8A 106.9(7) . . ?
F7A B2 F5 122.6(6) . . ?
F7A B2 F6 106.9(6) . . ?
F7A B2 F8A 110.0(7) . . ?
F8B B2 F5 119.1(7) . . ?
F8B B2 F6 115.7(7) . . ?
F8B B2 F7B 101.5(7) . . ?
C93 O8 C92 109.6(6) . . ?
H91A C91 H91B 109.5 . . ?
H91A C91 H91C 109.5 . . ?
H91B C91 H91C 109.5 . . ?
C92 C91 H91A 109.5 . . ?
C92 C91 H91B 109.5 . . ?
C92 C91 H91C 109.5 . . ?
O8 C92 H92A 109.4 . . ?
O8 C92 H92B 109.4 . . ?
C91 C92 O8 111.2(7) . . ?
C91 C92 H92A 109.4 . . ?
C91 C92 H92B 109.4 . . ?
H92A C92 H92B 108.0 . . ?
O8 C93 H93A 110.7 . . ?
O8 C93 H93B 110.7 . . ?
O8 C93 C94 105.3(7) . . ?
H93A C93 H93B 108.8 . . ?
C94 C93 H93A 110.7 . . ?
C94 C93 H93B 110.7 . . ?
C93 C94 H94A 109.5 . . ?
C93 C94 H94B 109.5 . . ?
C93 C94 H94C 109.5 . . ?
H94A C94 H94B 109.5 . . ?
H94A C94 H94C 109.5 . . ?
H94B C94 H94C 109.5 . . ?

loop_
_geom_bond_atom_site_label_1
_geom_bond_atom_site_label_2
_geom_bond_distance
_geom_bond_site_symmetry_2
_geom_bond_publ_flag
Co1 O1 2.034(2) . ?
Co1 O2 2.119(2) . ?
Co1 O7 2.107(2) . ?
Co1 N1 2.235(3) . ?
Co1 N2 2.164(3) . ?
Co1 N4 2.131(3) . ?
Co2 O1 1.977(2) . ?
Co2 O3 1.983(2) . ?
Co2 N6 2.268(3) . ?
Co2 N7 2.131(3) . ?
Co2 N9 2.101(3) . ?
O1 C1 1.358(4) . ?
O2 C78 1.238(4) . ?
O3 C78 1.264(4) . ?
O4 C80 1.368(5) . ?
O4 C86 1.436(5) . ?
O5 C84 1.368(5) . ?
O5 C85 1.436(5) . ?
O6 C82 1.379(5) . ?
O6 C87 1.443(7) . ?
O7 C88 1.241(4) . ?
N1 C8 1.492(4) . ?
N1 C9 1.481(4) . ?
N1 C26 1.475(4) . ?
N2 C10 1.318(4) . ?
N2 C11 1.390(4) . ?
N3 C10 1.346(4) . ?
N3 C18 1.396(4) . ?
N3 C25 1.474(4) . ?
N4 C27 1.325(4) . ?
N4 C28 1.376(4) . ?
N5 C27 1.344(4) . ?
N5 C35 1.392(5) . ?
N5 C42 1.468(4) . ?
N6 C43 1.492(4) . ?
N6 C44 1.464(4) . ?
N6 C61 1.481(4) . ?
N7 C45 1.334(4) . ?
N7 C46 1.395(4) . ?
N8 C45 1.349(4) . ?
N8 C53 1.390(4) . ?
N8 C60 1.467(4) . ?
N9 C62 1.327(4) . ?
N9 C63 1.384(4) . ?
N10 C62 1.343(5) . ?
N10 C70 1.386(5) . ?
N10 C77 1.457(5) . ?
N11 C88 1.317(5) . ?
N11 C89 1.453(6) . ?
N11 C90 1.467(6) . ?
C1 C2 1.395(5) . ?
C1 C7 1.387(5) . ?
C2 C3 1.397(5) . ?
C2 C8 1.499(5) . ?
C3 H3 0.9500 . ?
C3 C4 1.385(6) . ?
C4 C5 1.513(5) . ?
C4 C6 1.391(6) . ?
C5 H5A 0.9800 . ?
C5 H5B 0.9800 . ?
C5 H5C 0.9800 . ?
C6 H6 0.9500 . ?
C6 C7 1.395(5) . ?
C7 C43 1.502(5) . ?
C8 H8A 0.9900 . ?
C8 H8B 0.9900 . ?
C9 H9A 0.9900 . ?
C9 H9B 0.9900 . ?
C9 C10 1.495(5) . ?
C11 C12 1.473(4) . ?
C11 C18 1.370(5) . ?
C12 C13 1.401(5) . ?
C12 C17 1.390(5) . ?
C13 H13 0.9500 . ?
C13 C14 1.379(5) . ?
C14 H14 0.9500 . ?
C14 C15 1.385(5) . ?
C15 H15 0.9500 . ?
C15 C16 1.388(5) . ?
C16 H16 0.9500 . ?
C16 C17 1.386(5) . ?
C17 H17 0.9500 . ?
C18 C19 1.474(5) . ?
C19 C20 1.389(6) . ?
C19 C24 1.392(6) . ?
C20 H20 0.9500 . ?
C20 C21 1.396(6) . ?
C21 H21 0.9500 . ?
C21 C22 1.375(7) . ?
C22 H22 0.9500 . ?
C22 C23 1.368(7) . ?
C23 H23 0.9500 . ?
C23 C24 1.395(6) . ?
C24 H24 0.9500 . ?
C25 H25A 0.9800 . ?
C25 H25B 0.9800 . ?
C25 H25C 0.9800 . ?
C26 H26A 0.9900 . ?
C26 H26B 0.9900 . ?
C26 C27 1.497(5) . ?
C28 C29 1.477(5) . ?
C28 C35 1.375(5) . ?
C29 C30 1.385(5) . ?
C29 C34 1.393(5) . ?
C30 H30 0.9500 . ?
C30 C31 1.397(6) . ?
C31 H31 0.9500 . ?
C31 C32 1.378(7) . ?
C32 H32 0.9500 . ?
C32 C33 1.356(8) . ?
C33 H33 0.9500 . ?
C33 C34 1.389(6) . ?
C34 H34 0.9500 . ?
C35 C36 1.476(5) . ?
C36 C37 1.347(6) . ?
C36 C41 1.397(6) . ?
C37 H37 0.9500 . ?
C37 C38 1.391(6) . ?
C38 H38 0.9500 . ?
C38 C39 1.371(7) . ?
C39 H39 0.9500 . ?
C39 C40 1.374(7) . ?
C40 H40 0.9500 . ?
C40 C41 1.384(6) . ?
C41 H41 0.9500 . ?
C42 H42A 0.9800 . ?
C42 H42B 0.9800 . ?
C42 H42C 0.9800 . ?
C43 H43A 0.9900 . ?
C43 H43B 0.9900 . ?
C44 H44A 0.9900 . ?
C44 H44B 0.9900 . ?
C44 C45 1.482(5) . ?
C46 C47 1.474(5) . ?
C46 C53 1.373(5) . ?
C47 C48 1.380(5) . ?
C47 C52 1.397(5) . ?
C48 H48 0.9500 . ?
C48 C49 1.385(5) . ?
C49 H49 0.9500 . ?
C49 C50 1.369(7) . ?
C50 H50 0.9500 . ?
C50 C51 1.377(7) . ?
C51 H51 0.9500 . ?
C51 C52 1.384(6) . ?
C52 H52 0.9500 . ?
C53 C54 1.475(5) . ?
C54 C55 1.387(5) . ?
C54 C59 1.390(5) . ?
C55 H55 0.9500 . ?
C55 C56 1.391(5) . ?
C56 H56 0.9500 . ?
C56 C57 1.384(6) . ?
C57 H57 0.9500 . ?
C57 C58 1.364(6) . ?
C58 H58 0.9500 . ?
C58 C59 1.393(6) . ?
C59 H59 0.9500 . ?
C60 H60A 0.9800 . ?
C60 H60B 0.9800 . ?
C60 H60C 0.9800 . ?
C61 H61A 0.9900 . ?
C61 H61B 0.9900 . ?
C61 C62 1.480(5) . ?
C63 C64 1.477(5) . ?
C63 C70 1.364(5) . ?
C64 C65 1.385(5) . ?
C64 C69 1.388(6) . ?
C65 H65 0.9500 . ?
C65 C66 1.393(6) . ?
C66 H66 0.9500 . ?
C66 C67 1.364(7) . ?
C67 H67 0.9500 . ?
C67 C68 1.403(8) . ?
C68 H68 0.9500 . ?
C68 C69 1.367(7) . ?
C69 H69 0.9500 . ?
C70 C71 1.482(6) . ?
C71 C72 1.351(7) . ?
C71 C76 1.381(7) . ?
C72 H72 0.9500 . ?
C72 H72A 0.9500 . ?
C72 C73A 1.468(10) . ?
C72 C73B 1.351(10) . ?
C73A H73A 0.9500 . ?
C73A C74A 1.353(11) . ?
C73B H73B 0.9500 . ?
C73B C74B 1.351(11) . ?
C74A H74A 0.9500 . ?
C74A C75A 1.380(11) . ?
C74B H74B 0.9500 . ?
C74B C75B 1.387(11) . ?
C75A H75A 0.9500 . ?
C75A C76 1.379(9) . ?
C75B H75B 0.9500 . ?
C75B C76 1.446(9) . ?
C76 H76 0.9500 . ?
C76 H76A 0.9500 . ?
C77 H77A 0.9800 . ?
C77 H77B 0.9800 . ?
C77 H77C 0.9800 . ?
C78 C79 1.509(5) . ?
C79 C80 1.394(5) . ?
C79 C84 1.389(5) . ?
C80 C81 1.395(5) . ?
C81 H81 0.9500 . ?
C81 C82 1.373(7) . ?
C82 C83 1.386(7) . ?
C83 H83 0.9500 . ?
C83 C84 1.390(6) . ?
C85 H85A 0.9800 . ?
C85 H85B 0.9800 . ?
C85 H85C 0.9800 . ?
C86 H86A 0.9800 . ?
C86 H86B 0.9800 . ?
C86 H86C 0.9800 . ?
C87 H87A 0.9800 . ?
C87 H87B 0.9800 . ?
C87 H87C 0.9800 . ?
C88 H88 0.9500 . ?
C89 H89A 0.9800 . ?
C89 H89B 0.9800 . ?
C89 H89C 0.9800 . ?
C90 H90A 0.9800 . ?
C90 H90B 0.9800 . ?
C90 H90C 0.9800 . ?
F1A B1 1.355(10) . ?
F1B B1 1.361(10) . ?
F2A B1 1.416(10) . ?
F2B B1 1.454(9) . ?
F3A B1 1.339(9) . ?
F3B B1 1.391(8) . ?
F4A B1 1.462(10) . ?
F4B B1 1.270(8) . ?
F5 B2 1.381(7) . ?
F6 B2 1.366(6) . ?
F7A B2 1.288(9) . ?
F7B B2 1.510(9) . ?
F8A B2 1.417(11) . ?
F8B B2 1.360(10) . ?
O8 C92 1.447(11) . ?
O8 C93 1.392(9) . ?
C91 H91A 0.9800 . ?
C91 H91B 0.9800 . ?
C91 H91C 0.9800 . ?
C91 C92 1.441(11) . ?
C92 H92A 0.9900 . ?
C92 H92B 0.9900 . ?
C93 H93A 0.9900 . ?
C93 H93B 0.9900 . ?
C93 C94 1.526(12) . ?
C94 H94A 0.9800 . ?
C94 H94B 0.9800 . ?
C94 H94C 0.9800 . ?

loop_
_geom_torsion_atom_site_label_1
_geom_torsion_atom_site_label_2
_geom_torsion_atom_site_label_3
_geom_torsion_atom_site_label_4
_geom_torsion
_geom_torsion_site_symmetry_1
_geom_torsion_site_symmetry_2
_geom_torsion_site_symmetry_3
_geom_torsion_site_symmetry_4
_geom_torsion_publ_flag
Co1 O1 C1 C2 -60.4(4) . . . . ?
Co1 O1 C1 C7 120.2(3) . . . . ?
Co1 O2 C78 O3 10.0(6) . . . . ?
Co1 O2 C78 C79 -171.9(2) . . . . ?
Co1 O7 C88 N11 175.5(3) . . . . ?
Co1 N1 C8 C2 -62.7(3) . . . . ?
Co1 N1 C9 C10 26.0(3) . . . . ?
Co1 N1 C26 C27 41.1(3) . . . . ?
Co1 N2 C10 N3 -155.8(2) . . . . ?
Co1 N2 C10 C9 27.4(4) . . . . ?
Co1 N2 C11 C12 -42.9(5) . . . . ?
Co1 N2 C11 C18 145.4(3) . . . . ?
Co1 N4 C27 N5 -176.8(2) . . . . ?
Co1 N4 C27 C26 4.1(4) . . . . ?
Co1 N4 C28 C29 -5.0(6) . . . . ?
Co1 N4 C28 C35 176.5(3) . . . . ?
Co2 O1 C1 C2 114.5(3) . . . . ?
Co2 O1 C1 C7 -65.0(3) . . . . ?
Co2 O3 C78 O2 -8.6(5) . . . . ?
Co2 O3 C78 C79 173.3(2) . . . . ?
Co2 N6 C43 C7 -46.8(3) . . . . ?
Co2 N6 C44 C45 40.7(3) . . . . ?
Co2 N6 C61 C62 36.5(3) . . . . ?
Co2 N7 C45 N8 -172.1(2) . . . . ?
Co2 N7 C45 C44 6.6(4) . . . . ?
Co2 N7 C46 C47 -12.8(5) . . . . ?
Co2 N7 C46 C53 169.0(3) . . . . ?
Co2 N9 C62 N10 -166.8(2) . . . . ?
Co2 N9 C62 C61 11.1(4) . . . . ?
Co2 N9 C63 C64 -23.5(6) . . . . ?
Co2 N9 C63 C70 159.0(3) . . . . ?
O1 C1 C2 C3 -179.2(3) . . . . ?
O1 C1 C2 C8 4.8(5) . . . . ?
O1 C1 C7 C6 178.1(3) . . . . ?
O1 C1 C7 C43 -4.5(5) . . . . ?
O2 C78 C79 C80 73.8(4) . . . . ?
O2 C78 C79 C84 -101.6(4) . . . . ?
O3 C78 C79 C80 -107.9(4) . . . . ?
O3 C78 C79 C84 76.7(4) . . . . ?
O4 C80 C81 C82 -177.6(4) . . . . ?
O6 C82 C83 C84 178.6(4) . . . . ?
N1 C9 C10 N2 -38.4(4) . . . . ?
N1 C9 C10 N3 145.3(3) . . . . ?
N1 C26 C27 N4 -32.8(4) . . . . ?
N1 C26 C27 N5 148.2(3) . . . . ?
N2 C11 C12 C13 -31.6(5) . . . . ?
N2 C11 C12 C17 154.0(3) . . . . ?
N2 C11 C18 N3 0.5(4) . . . . ?
N2 C11 C18 C19 -179.3(4) . . . . ?
N3 C18 C19 C20 110.0(4) . . . . ?
N3 C18 C19 C24 -69.2(5) . . . . ?
N4 C28 C29 C30 -52.3(5) . . . . ?
N4 C28 C29 C34 127.6(4) . . . . ?
N4 C28 C35 N5 0.3(4) . . . . ?
N4 C28 C35 C36 179.5(4) . . . . ?
N5 C35 C36 C37 127.5(4) . . . . ?
N5 C35 C36 C41 -56.6(5) . . . . ?
N6 C44 C45 N7 -33.8(4) . . . . ?
N6 C44 C45 N8 144.6(3) . . . . ?
N6 C61 C62 N9 -35.2(5) . . . . ?
N6 C61 C62 N10 142.4(3) . . . . ?
N7 C46 C47 C48 40.2(5) . . . . ?
N7 C46 C47 C52 -139.5(3) . . . . ?
N7 C46 C53 N8 0.4(4) . . . . ?
N7 C46 C53 C54 -173.8(3) . . . . ?
N8 C53 C54 C55 -120.4(4) . . . . ?
N8 C53 C54 C59 58.8(5) . . . . ?
N9 C63 C64 C65 -37.7(5) . . . . ?
N9 C63 C64 C69 144.1(4) . . . . ?
N9 C63 C70 N10 -0.2(4) . . . . ?
N9 C63 C70 C71 177.7(5) . . . . ?
N10 C70 C71 C72 -89.1(6) . . . . ?
N10 C70 C71 C76 89.4(6) . . . . ?
C1 C2 C3 C4 1.2(6) . . . . ?
C1 C2 C8 N1 61.2(4) . . . . ?
C1 C7 C43 N6 63.6(4) . . . . ?
C2 C1 C7 C6 -1.3(5) . . . . ?
C2 C1 C7 C43 176.1(3) . . . . ?
C2 C3 C4 C5 179.8(4) . . . . ?
C2 C3 C4 C6 -1.6(6) . . . . ?
C3 C2 C8 N1 -114.7(4) . . . . ?
C3 C4 C6 C7 0.5(6) . . . . ?
C4 C6 C7 C1 1.0(5) . . . . ?
C4 C6 C7 C43 -176.3(3) . . . . ?
C5 C4 C6 C7 179.1(4) . . . . ?
C6 C7 C43 N6 -119.2(4) . . . . ?
C7 C1 C2 C3 0.3(5) . . . . ?
C7 C1 C2 C8 -175.7(3) . . . . ?
C8 N1 C9 C10 -96.7(3) . . . . ?
C8 N1 C26 C27 162.8(3) . . . . ?
C8 C2 C3 C4 177.0(3) . . . . ?
C9 N1 C8 C2 57.6(3) . . . . ?
C9 N1 C26 C27 -75.7(3) . . . . ?
C10 N2 C11 C12 170.7(3) . . . . ?
C10 N2 C11 C18 -1.0(4) . . . . ?
C10 N3 C18 C11 0.2(4) . . . . ?
C10 N3 C18 C19 -179.9(3) . . . . ?
C11 N2 C10 N3 1.1(4) . . . . ?
C11 N2 C10 C9 -175.6(3) . . . . ?
C11 C12 C13 C14 -173.3(3) . . . . ?
C11 C12 C17 C16 172.4(3) . . . . ?
C11 C18 C19 C20 -70.2(6) . . . . ?
C11 C18 C19 C24 110.6(5) . . . . ?
C12 C11 C18 N3 -170.7(3) . . . . ?
C12 C11 C18 C19 9.5(6) . . . . ?
C12 C13 C14 C15 0.7(6) . . . . ?
C13 C12 C17 C16 -1.9(5) . . . . ?
C13 C14 C15 C16 -1.9(6) . . . . ?
C14 C15 C16 C17 1.3(6) . . . . ?
C15 C16 C17 C12 0.7(5) . . . . ?
C17 C12 C13 C14 1.3(5) . . . . ?
C18 N3 C10 N2 -0.9(4) . . . . ?
C18 N3 C10 C9 175.8(3) . . . . ?
C18 C11 C12 C13 138.5(4) . . . . ?
C18 C11 C12 C17 -35.9(5) . . . . ?
C18 C19 C20 C21 -178.6(4) . . . . ?
C18 C19 C24 C23 178.7(3) . . . . ?
C19 C20 C21 C22 -0.4(6) . . . . ?
C20 C19 C24 C23 -0.5(5) . . . . ?
C20 C21 C22 C23 0.2(6) . . . . ?
C21 C22 C23 C24 -0.1(6) . . . . ?
C22 C23 C24 C19 0.2(6) . . . . ?
C24 C19 C20 C21 0.5(6) . . . . ?
C25 N3 C10 N2 -177.7(3) . . . . ?
C25 N3 C10 C9 -1.0(6) . . . . ?
C25 N3 C18 C11 177.1(3) . . . . ?
C25 N3 C18 C19 -3.1(6) . . . . ?
C26 N1 C8 C2 179.7(3) . . . . ?
C26 N1 C9 C10 141.0(3) . . . . ?
C27 N4 C28 C29 177.4(3) . . . . ?
C27 N4 C28 C35 -1.2(4) . . . . ?
C27 N5 C35 C28 0.6(4) . . . . ?
C27 N5 C35 C36 -178.6(3) . . . . ?
C28 N4 C27 N5 1.6(4) . . . . ?
C28 N4 C27 C26 -177.5(3) . . . . ?
C28 C29 C30 C31 -179.5(3) . . . . ?
C28 C29 C34 C33 179.2(4) . . . . ?
C28 C35 C36 C37 -51.5(6) . . . . ?
C28 C35 C36 C41 124.4(5) . . . . ?
C29 C28 C35 N5 -178.1(3) . . . . ?
C29 C28 C35 C36 1.0(7) . . . . ?
C29 C30 C31 C32 -0.2(6) . . . . ?
C30 C29 C34 C33 -1.0(6) . . . . ?
C30 C31 C32 C33 0.0(7) . . . . ?
C31 C32 C33 C34 -0.3(7) . . . . ?
C32 C33 C34 C29 0.8(6) . . . . ?
C34 C29 C30 C31 0.7(6) . . . . ?
C35 N5 C27 N4 -1.4(4) . . . . ?
C35 N5 C27 C26 177.6(3) . . . . ?
C35 C28 C29 C30 126.0(4) . . . . ?
C35 C28 C29 C34 -54.2(5) . . . . ?
C35 C36 C37 C38 178.6(4) . . . . ?
C35 C36 C41 C40 -178.3(4) . . . . ?
C36 C37 C38 C39 -2.1(8) . . . . ?
C37 C36 C41 C40 -2.4(6) . . . . ?
C37 C38 C39 C40 1.2(8) . . . . ?
C38 C39 C40 C41 -1.0(7) . . . . ?
C39 C40 C41 C36 1.6(7) . . . . ?
C41 C36 C37 C38 2.6(7) . . . . ?
C42 N5 C27 N4 -175.9(3) . . . . ?
C42 N5 C27 C26 3.1(6) . . . . ?
C42 N5 C35 C28 175.1(4) . . . . ?
C42 N5 C35 C36 -4.2(6) . . . . ?
C43 N6 C44 C45 164.6(3) . . . . ?
C43 N6 C61 C62 -86.9(3) . . . . ?
C44 N6 C43 C7 -166.7(3) . . . . ?
C44 N6 C61 C62 150.9(3) . . . . ?
C45 N7 C46 C47 177.5(3) . . . . ?
C45 N7 C46 C53 -0.7(4) . . . . ?
C45 N8 C53 C46 0.1(4) . . . . ?
C45 N8 C53 C54 174.9(3) . . . . ?
C46 N7 C45 N8 0.7(4) . . . . ?
C46 N7 C45 C44 179.4(3) . . . . ?
C46 C47 C48 C49 -178.0(3) . . . . ?
C46 C47 C52 C51 179.3(3) . . . . ?
C46 C53 C54 C55 53.0(5) . . . . ?
C46 C53 C54 C59 -127.8(4) . . . . ?
C47 C46 C53 N8 -177.6(3) . . . . ?
C47 C46 C53 C54 8.2(6) . . . . ?
C47 C48 C49 C50 -2.2(6) . . . . ?
C48 C47 C52 C51 -0.4(5) . . . . ?
C48 C49 C50 C51 1.4(6) . . . . ?
C49 C50 C51 C52 -0.2(7) . . . . ?
C50 C51 C52 C47 -0.3(6) . . . . ?
C52 C47 C48 C49 1.7(5) . . . . ?
C53 N8 C45 N7 -0.5(4) . . . . ?
C53 N8 C45 C44 -179.1(3) . . . . ?
C53 C46 C47 C48 -142.0(4) . . . . ?
C53 C46 C47 C52 38.3(5) . . . . ?
C53 C54 C55 C56 178.2(3) . . . . ?
C53 C54 C59 C58 -177.3(3) . . . . ?
C54 C55 C56 C57 -0.6(6) . . . . ?
C55 C54 C59 C58 1.9(5) . . . . ?
C55 C56 C57 C58 1.3(6) . . . . ?
C56 C57 C58 C59 -0.4(6) . . . . ?
C57 C58 C59 C54 -1.2(6) . . . . ?
C59 C54 C55 C56 -1.0(5) . . . . ?
C60 N8 C45 N7 176.8(3) . . . . ?
C60 N8 C45 C44 -1.8(6) . . . . ?
C60 N8 C53 C46 -177.2(3) . . . . ?
C60 N8 C53 C54 -2.4(5) . . . . ?
C61 N6 C43 C7 71.4(3) . . . . ?
C61 N6 C44 C45 -72.2(3) . . . . ?
C62 N9 C63 C64 178.8(3) . . . . ?
C62 N9 C63 C70 1.4(4) . . . . ?
C62 N10 C70 C63 -1.0(4) . . . . ?
C62 N10 C70 C71 -179.2(4) . . . . ?
C63 N9 C62 N10 -2.1(4) . . . . ?
C63 N9 C62 C61 175.8(3) . . . . ?
C63 C64 C65 C66 -174.4(4) . . . . ?
C63 C64 C69 C68 174.0(5) . . . . ?
C63 C70 C71 C72 93.3(6) . . . . ?
C63 C70 C71 C76 -88.2(7) . . . . ?
C64 C63 C70 N10 -177.6(3) . . . . ?
C64 C63 C70 C71 0.3(7) . . . . ?
C64 C65 C66 C67 -0.5(7) . . . . ?
C65 C64 C69 C68 -4.2(7) . . . . ?
C65 C66 C67 C68 -2.5(8) . . . . ?
C66 C67 C68 C69 2.2(9) . . . . ?
C67 C68 C69 C64 1.3(9) . . . . ?
C69 C64 C65 C66 3.9(6) . . . . ?
C70 N10 C62 N9 2.0(4) . . . . ?
C70 N10 C62 C61 -175.9(3) . . . . ?
C70 C63 C64 C65 139.3(4) . . . . ?
C70 C63 C64 C69 -38.9(6) . . . . ?
C70 C71 C72 C73A 178.3(6) . . . . ?
C70 C71 C72 C73B -176.6(8) . . . . ?
C70 C71 C76 C75A 165.7(8) . . . . ?
C70 C71 C76 C75B -172.3(6) . . . . ?
C71 C72 C73A C74A 4.8(13) . . . . ?
C71 C72 C73B C74B -7.3(13) . . . . ?
C72 C71 C76 C75A -15.8(10) . . . . ?
C72 C71 C76 C75B 6.2(8) . . . . ?
C72 C73A C74A C75A 5.2(19) . . . . ?
C72 C73B C74B C75B -2.2(15) . . . . ?
C73A C74A C75A C76 -17.7(17) . . . . ?
C73B C74B C75B C76 13.8(17) . . . . ?
C74A C75A C76 C71 24.3(14) . . . . ?
C74B C75B C76 C71 -15.3(13) . . . . ?
C76 C71 C72 C73A -0.2(8) . . . . ?
C76 C71 C72 C73B 4.9(10) . . . . ?
C77 N10 C62 N9 -176.8(4) . . . . ?
C77 N10 C62 C61 5.3(6) . . . . ?
C77 N10 C70 C63 177.8(4) . . . . ?
C77 N10 C70 C71 -0.4(7) . . . . ?
C78 C79 C80 O4 -0.5(5) . . . . ?
C78 C79 C80 C81 179.6(3) . . . . ?
C78 C79 C84 O5 1.9(5) . . . . ?
C78 C79 C84 C83 179.7(4) . . . . ?
C79 C80 C81 C82 2.3(6) . . . . ?
C80 C79 C84 O5 -173.6(3) . . . . ?
C80 C79 C84 C83 4.2(6) . . . . ?
C80 C81 C82 O6 -179.3(4) . . . . ?
C80 C81 C82 C83 1.2(7) . . . . ?
C81 C82 C83 C84 -1.8(7) . . . . ?
C82 C83 C84 O5 176.7(4) . . . . ?
C82 C83 C84 C79 -0.9(6) . . . . ?
C84 C79 C80 O4 175.0(3) . . . . ?
C84 C79 C80 C81 -4.9(6) . . . . ?
C85 O5 C84 C79 166.9(4) . . . . ?
C85 O5 C84 C83 -10.9(6) . . . . ?
C86 O4 C80 C79 -170.9(3) . . . . ?
C86 O4 C80 C81 9.0(6) . . . . ?
C87 O6 C82 C81 0.3(7) . . . . ?
C87 O6 C82 C83 179.9(5) . . . . ?
C89 N11 C88 O7 2.3(6) . . . . ?
C90 N11 C88 O7 -178.6(4) . . . . ?
C92 O8 C93 C94 177.8(6) . . . . ?
C93 O8 C92 C91 -169.5(6) . . . . ?

loop_
_smtbx_masks_void_nr
_smtbx_masks_void_average_x
_smtbx_masks_void_average_y
_smtbx_masks_void_average_z
_smtbx_masks_void_volume
_smtbx_masks_void_count_electrons
_smtbx_masks_void_content
1 -0.496 0.496 0.500 1003.2 256.9 ?
